data_1575002
loop_
_publ_author_name
'Ohtani, Shunsuke'
'Nakagawa, Keigo'
'Akine, Shigehisa'
'Kato, Kenichi'
'Ogoshi, Tomoki'

_publ_section_title
;
 Dimerization of pillar[5]arene: length-adaptive encapsulation of
 long-chain guests.
;
_journal_issue 31
_journal_name_full 'Chemical science'
_journal_page_first 14262
_journal_page_last 14269
_journal_paper_doi 10.1039/d5sc01403d
_journal_volume 16
_journal_year 2025
_chemical_formula_moiety '2.001(C55.919 H66.796 O9), 1.5(C6 H14), C2.98 H6.882, C3.02 H7.118'
_chemical_formula_sum 'C126.89 H168.73 O18'
_chemical_formula_weight 1982.08
_space_group_crystal_system triclinic
_space_group_IT_number 2
_space_group_name_Hall '-P 1'
_space_group_name_H-M_alt 'P -1'
_atom_sites_solution_hydrogens geom
_audit_creation_date 2024-07-09
_audit_creation_method
;
Olex2 1.5
(compiled 2024.02.16 svn.r378c4104 for OlexSys, GUI svn.r6928)
;
_audit_update_record
;
2024-12-12 deposited with the CCDC.	2025-07-03 downloaded from the CCDC.
;
_cell_angle_alpha 95.788(7)
_cell_angle_beta 92.174(7)
_cell_angle_gamma 99.902(8)
_cell_formula_units_Z 2
_cell_length_a 12.062(5)
_cell_length_b 21.595(9)
_cell_length_c 23.1024(10)
_cell_measurement_reflns_used 5039
_cell_measurement_temperature 143.15
_cell_measurement_theta_max 27.3
_cell_measurement_theta_min 3.0
_cell_volume 5888(3)
_computing_molecular_graphics 'Olex2 1.5 (Dolomanov et al., 2009)'
_computing_publication_material 'Olex2 1.5 (Dolomanov et al., 2009)'
_computing_structure_refinement 'SHELXL 2018/3 (Sheldrick, 2015)'
_computing_structure_solution 'SHELXT 2018/2 (Sheldrick, 2018)'
_diffrn_ambient_temperature 143.15
_diffrn_measured_fraction_theta_full 0.978
_diffrn_measured_fraction_theta_max 0.977
_diffrn_measurement_device_type 'Rigaku Saturn724+ (4x4 bin mode)'
_diffrn_measurement_method 'profile data from \w-scans'
_diffrn_radiation_type MoK\a
_diffrn_radiation_wavelength 0.71075
_diffrn_reflns_av_R_equivalents 0.1070
_diffrn_reflns_av_unetI/netI 0.1826
_diffrn_reflns_Laue_measured_fraction_full 0.978
_diffrn_reflns_Laue_measured_fraction_max 0.977
_diffrn_reflns_limit_h_max 14
_diffrn_reflns_limit_h_min -12
_diffrn_reflns_limit_k_max 25
_diffrn_reflns_limit_k_min -25
_diffrn_reflns_limit_l_max 27
_diffrn_reflns_limit_l_min -25
_diffrn_reflns_number 40050
_diffrn_reflns_point_group_measured_fraction_full 0.978
_diffrn_reflns_point_group_measured_fraction_max 0.977
_diffrn_reflns_theta_full 25.000
_diffrn_reflns_theta_max 25.028
_diffrn_reflns_theta_min 3.007
_exptl_absorpt_coefficient_mu 0.073
_exptl_crystal_density_diffrn 1.118
_exptl_crystal_description Prism
_exptl_crystal_F_000 2148
_exptl_crystal_size_max 0.4
_exptl_crystal_size_mid 0.1
_exptl_crystal_size_min 0.05
_refine_diff_density_max 0.401
_refine_diff_density_min -0.296
_refine_diff_density_rms 0.058
_refine_ls_extinction_method none
_refine_ls_goodness_of_fit_ref 1.125
_refine_ls_hydrogen_treatment constr
_refine_ls_matrix_type full
_refine_ls_number_parameters 1475
_refine_ls_number_reflns 20351
_refine_ls_number_restraints 692
_refine_ls_restrained_S_all 1.121
_refine_ls_R_factor_all 0.2451
_refine_ls_R_factor_gt 0.1375
_refine_ls_shift/su_max 0.012
_refine_ls_shift/su_mean 0.000
_refine_ls_structure_factor_coef Fsqd
_refine_ls_weighting_details 'w=1/[\s^2^(Fo^2^)+(0.0950P)^2^+3.6028P] where P=(Fo^2^+2Fc^2^)/3'
_refine_ls_weighting_scheme calc
_refine_ls_wR_factor_gt 0.2709
_refine_ls_wR_factor_ref 0.3390
_reflns_Friedel_coverage 0.000
_reflns_number_gt 9282
_reflns_number_total 20351
_reflns_threshold_expression 'I > 2\s(I)'
_cod_data_source_file d5sc01403d2.cif
_cod_data_source_block Ph
_cod_depositor_comments 'Adding full bibliography for 1575001--1575002.cif.'
_cod_database_code 1575002
_shelx_shelxl_version_number 2018/3
_shelx_space_group_comment
;
The symmetry employed for this shelxl refinement is uniquely defined
by the following loop, which should always be used as a source of
symmetry information in preference to the above space-group names.
They are only intended as comments.
;
_olex2_refinement_description
;
1. Fixed Uiso
 At 1.2 times of:
  All C(H) groups, All C(H,H) groups
 At 1.5 times of:
  All C(H,H,H) groups
2. Restrained distances
 C5-C6 = C6-C7 = C7-C8 = C8-C9 = C9-C10
 1.52 with sigma of 0.02
 C11-C12 = C12-C13 = C13-C14 = C14-C15 = C15-C17
 1.52 with sigma of 0.02
 C18-C19 = C19-C1A = C1A-C1B = C1B-C1C = C1C-C1D
 1.52 with sigma of 0.02
 C5-C7 = C8-C10
 2.53 with sigma of 0.04
 C6-C8 = C7-C9
 2.54 with sigma of 0.04
 C11-C13 = C14-C17
 2.53 with sigma of 0.04
 C12-C14 = C13-C15
 2.54 with sigma of 0.04
 C18-C1A = C1B-C1D
 2.53 with sigma of 0.04
 C19-C1B = C1A-C1C
 2.54 with sigma of 0.04
 O00H-C40 \\sim O00H-C40A
 with sigma of 0.02
 C40-C16 \\sim C40A-C16A
 with sigma of 0.02
 O00H-C16 \\sim O00H-C16A
 with sigma of 0.04
 O003-C010 \\sim O0-C010
 with sigma of 0.02
 O003-C02U \\sim O0-C3
 with sigma of 0.02
 C02U-C03B \\sim C3-C4
 with sigma of 0.02
 O003-C03B \\sim O0-C4
 with sigma of 0.04
 C010-C02U \\sim C010-C3
 with sigma of 0.04
 C5-C6 \\sim C6-C7 \\sim C7-C8 \\sim C8-C9 \\sim C9-C10
 with sigma of 0.02
 C5-C7 \\sim C7-C9 \\sim C6-C8 \\sim C8-C10
 with sigma of 0.04
 C11-C12 \\sim C12-C13 \\sim C13-C14 \\sim C14-C15 \\sim C15-C17
 with sigma of 0.02
 C11-C13 \\sim C13-C15 \\sim C12-C14 \\sim C14-C17
 with sigma of 0.04
 C18-C19 \\sim C19-C1A \\sim C1A-C1B \\sim C1B-C1C \\sim C1C-C1D
 with sigma of 0.02
 C18-C1A \\sim C1A-C1C \\sim C19-C1B \\sim C1B-C1D
 with sigma of 0.04
 C18-C19 \\sim C18A-C19A
 with sigma of 0.02
 C19-C1A \\sim C19A-C1F
 with sigma of 0.02
 C1A-C1B \\sim C1F-C1E
 with sigma of 0.02
 C1B-C1C \\sim C1E-C20
 with sigma of 0.02
 C1C-C1D \\sim C20-C1D
 with sigma of 0.02
 C18-C1A \\sim C18A-C1F
 with sigma of 0.04
 C19-C1B \\sim C19A-C1E
 with sigma of 0.04
 C1A-C1C \\sim C1F-C20
 with sigma of 0.04
 C1B-C1D \\sim C1E-C1D
 with sigma of 0.04
 C1C-C1D \\sim C1C-C21
 with sigma of 0.02
 O10-C03P \\sim O10-C03Q
 with sigma of 0.02
 C03P-C41 \\sim C03Q-C41A
 with sigma of 0.02
 O10-C41 \\sim O10-C41A
 with sigma of 0.04
 O00C-C01P \\sim O2-C01P
 with sigma of 0.02
 O00C-C034 \\sim O2-C0
 with sigma of 0.02
 C034-C03O \\sim C0-C22
 with sigma of 0.02
 O00C-C03O \\sim O2-C22
 with sigma of 0.04
 C01P-C034 \\sim C01P-C0
 with sigma of 0.04
3. Uiso/Uaniso restraints and constraints
C40: within 1.7A with sigma of 0.01 and sigma for terminal atoms of 0.01 within
1.7A
C5 \\sim C6 \\sim C7 \\sim C8 \\sim C9 \\sim C10: within 2A with sigma of 0.04
and sigma for terminal atoms of 0.08 within 2A
C11 \\sim C12 \\sim C13 \\sim C14 \\sim C15 \\sim C17: within 2A with sigma of
0.04 and sigma for terminal atoms of 0.08 within 2A
C18 \\sim C19 \\sim C1A \\sim C1B \\sim C1C \\sim C1D: within 2A with sigma of
0.04 and sigma for terminal atoms of 0.08 within 2A
C18A \\sim C18: within 2A with sigma of 0.04 and sigma for terminal atoms of
0.08 within 2A
C19A \\sim C19: within 2A with sigma of 0.04 and sigma for terminal atoms of
0.08 within 2A
C1A \\sim C1F: within 2A with sigma of 0.04 and sigma for terminal atoms of
0.08 within 2A
C1C \\sim C20: within 2A with sigma of 0.04 and sigma for terminal atoms of
0.08 within 2A
C1D \\sim C21: within 2A with sigma of 0.04 and sigma for terminal atoms of
0.08 within 2A
C03P \\sim C03Q: within 2A with sigma of 0.04 and sigma for terminal atoms of
0.08 within 2A
C41A \\sim C41: within 2A with sigma of 0.04 and sigma for terminal atoms of
0.08 within 2A
C40 \\sim C40A: within 2A with sigma of 0.04 and sigma for terminal atoms of
0.08 within 2A
C16A \\sim C16: within 2A with sigma of 0.04 and sigma for terminal atoms of
0.08 within 2A
C034 \\sim C0: within 2A with sigma of 0.01 and sigma for terminal atoms of
0.02 within 2A
C03O \\sim C22: within 2A with sigma of 0.01 and sigma for terminal atoms of
0.02 within 2A
O00C \\sim O2: within 2A with sigma of 0.01 and sigma for terminal atoms of
0.02 within 2A
C02R: within 2A with sigma of 0.01 and sigma for terminal atoms of 0.02 within
2A
C03C: within 2A with sigma of 0.01 and sigma for terminal atoms of 0.02 within
2A
C4 \\sim C03B: within 2A with sigma of 0.01 and sigma for terminal atoms of
0.02 within 2A
C3 \\sim C02U: within 2A with sigma of 0.01 and sigma for terminal atoms of
0.02 within 2A
O003 \\sim O0: within 2A with sigma of 0.01 and sigma for terminal atoms of
0.02 within 2A
C18 \\sim C18A: within 2A with sigma of 0.01 and sigma for terminal atoms of
0.02 within 2A
C19 \\sim C19A: within 2A with sigma of 0.01 and sigma for terminal atoms of
0.02 within 2A
C1F \\sim C1A: within 2A with sigma of 0.01 and sigma for terminal atoms of
0.02 within 2A
C1E \\sim C1B: within 2A with sigma of 0.01 and sigma for terminal atoms of
0.02 within 2A
C20 \\sim C1C: within 2A with sigma of 0.01 and sigma for terminal atoms of
0.02 within 2A
C21 \\sim C1D: within 2A with sigma of 0.01 and sigma for terminal atoms of
0.02 within 2A
Uanis(C40) \\sim Ueq: with sigma of 1.5 and sigma for terminal atoms of 0.01
Uanis(O1) \\sim Ueq: with sigma of 0.01 and sigma for terminal atoms of 0.02
Uanis(O10) \\sim Ueq, Uanis(C03P) \\sim Ueq, Uanis(C03Q) \\sim Ueq, Uanis(C41)
\\sim Ueq, Uanis(C41A) \\sim Ueq: with sigma of 0.1 and sigma for terminal
atoms of 0.2
Uanis(C03P) \\sim Ueq, Uanis(C03Q) \\sim Ueq, Uanis(C41) \\sim Ueq, Uanis(C41A)
\\sim Ueq, Uanis(O10) \\sim Ueq: with sigma of 0.01 and sigma for terminal
atoms of 0.02
Uanis(C40) \\sim Ueq, Uanis(C40A) \\sim Ueq, Uanis(C16A) \\sim Ueq, Uanis(C16)
\\sim Ueq: with sigma of 0.01 and sigma for terminal atoms of 0.02
Uanis(O00C) \\sim Ueq, Uanis(O2) \\sim Ueq, Uanis(C034) \\sim Ueq, Uanis(C0)
\\sim Ueq, Uanis(C03O) \\sim Ueq, Uanis(C22) \\sim Ueq: with sigma of 0.01 and
sigma for terminal atoms of 0.02
Uanis(C4) \\sim Ueq, Uanis(C03B) \\sim Ueq: with sigma of 0.01 and sigma for
terminal atoms of 0.02
Uanis(C02U) \\sim Ueq, Uanis(C3) \\sim Ueq: with sigma of 0.01 and sigma for
terminal atoms of 0.02
Uanis(O003) \\sim Ueq, Uanis(O0) \\sim Ueq: with sigma of 0.01 and sigma for
terminal atoms of 0.02
Uanis(C18) \\sim Ueq, Uanis(C18A) \\sim Ueq, Uanis(C19A) \\sim Ueq, Uanis(C19)
\\sim Ueq, Uanis(C1F) \\sim Ueq, Uanis(C1A) \\sim Ueq, Uanis(C1B) \\sim Ueq,
Uanis(C1E) \\sim Ueq, Uanis(C20) \\sim Ueq, Uanis(C1C) \\sim Ueq, Uanis(C21)
\\sim Ueq, Uanis(C1D) \\sim Ueq: with sigma of 0.01 and sigma for terminal
atoms of 0.02
Uanis(C11) \\sim Ueq, Uanis(C12) \\sim Ueq, Uanis(C13) \\sim Ueq, Uanis(C14)
\\sim Ueq, Uanis(C15) \\sim Ueq, Uanis(C17) \\sim Ueq: with sigma of 0.01 and
sigma for terminal atoms of 0.02
Uanis(C40A) = Uanis(C40)
Uanis(O0) = Uanis(O003)
Uanis(C3) = Uanis(C02U)
Uanis(C1D) = Uanis(C21)
Uanis(O2) = Uanis(O00C)
4. Rigid body (RIGU) restrains
 C5, C6, C7, C8, C9, C10
 with sigma for 1-2 distances of 0.004 and sigma for 1-3 distances of 0.004
 C11, C12, C13, C14, C15, C17
 with sigma for 1-2 distances of 0.004 and sigma for 1-3 distances of 0.004
 C18, C19, C1A, C1B, C1C, C1D
 with sigma for 1-2 distances of 0.004 and sigma for 1-3 distances of 0.004
 O1
 with sigma for 1-2 distances of 0.004 and sigma for 1-3 distances of 0.004
 O10, C03Q, C41A
 with sigma for 1-2 distances of 0.004 and sigma for 1-3 distances of 0.004
 O10, C03P, C41
 with sigma for 1-2 distances of 0.004 and sigma for 1-3 distances of 0.004
 C028, C02W, C02J, C01I, C02A, C02S
 with sigma for 1-2 distances of 0.004 and sigma for 1-3 distances of 0.004
5. Others
 Sof(C40A)=Sof(H40C)=Sof(H40D)=Sof(C16A)=Sof(H16D)=Sof(H16E)=Sof(H16F)=1-FVAR(1)
 Sof(C40)=Sof(H40A)=Sof(H40B)=Sof(C16)=Sof(H16A)=Sof(H16B)=Sof(H16C)=FVAR(1)
 Sof(O0)=Sof(C3)=Sof(H3A)=Sof(H3B)=Sof(C4)=Sof(H4A)=Sof(H4B)=Sof(H4C)=1-FVAR(2)
 Sof(O003)=Sof(C02U)=Sof(H02Q)=Sof(H02R)=Sof(C03B)=Sof(H03K)=Sof(H03L)=
 Sof(H03M)=FVAR(2)
 Sof(C20)=Sof(H20A)=Sof(H20B)=Sof(C1E)=Sof(H1EA)=Sof(H1EB)=Sof(C1F)=Sof(H1FA)=
 Sof(H1FB)=Sof(C19A)=Sof(H19C)=Sof(H19D)=Sof(C18A)=Sof(H18D)=Sof(H18E)=
 Sof(H18F)=1-FVAR(3)
 Sof(C18)=Sof(H18A)=Sof(H18B)=Sof(H18C)=Sof(C19)=Sof(H19A)=Sof(H19B)=Sof(C1A)=
 Sof(H1AA)=Sof(H1AB)=Sof(C1B)=Sof(H1BA)=Sof(H1BB)=Sof(C1C)=Sof(H1CA)=Sof(H1CB)=
 FVAR(3)
 Sof(C03Q)=Sof(H12)=Sof(HV)=Sof(C41A)=Sof(H41D)=Sof(H41E)=Sof(H41F)=1-FVAR(4)
 Sof(C03P)=Sof(H11)=Sof(HU)=Sof(C41)=Sof(H41A)=Sof(H41B)=Sof(H41C)=FVAR(4)
 Sof(O2)=Sof(C0)=Sof(H0A)=Sof(H0B)=Sof(C22)=Sof(H22A)=Sof(H22B)=Sof(H22C)=1-
 FVAR(5)
 Sof(O00C)=Sof(C034)=Sof(H03C)=Sof(H03D)=Sof(C03O)=Sof(H03T)=Sof(H03U)=
 Sof(H03V)=FVAR(5)
 Sof(C02R)=Sof(H02M)=Sof(H02N)=Sof(C03C)=Sof(H03N)=Sof(H03O)=Sof(H03P)=FVAR(6)
 Sof(C03K)=Sof(H10)=Sof(HS)=Sof(HT)=FVAR(7)
 Fixed Sof: C11(0.5) H11A(0.5) H11B(0.5) H11C(0.5) C12(0.5) H12A(0.5)
 H12B(0.5) C13(0.5) H13A(0.5) H13B(0.5) C14(0.5) H14A(0.5) H14B(0.5) C15(0.5)
 H15A(0.5) H15B(0.5) C17(0.5) H17A(0.5) H17B(0.5) H17C(0.5) C1D(0.40692)
 H1DA(0.40692) H1DB(0.40692) H1DC(0.40692) C21(0.59308) H21A(0.59308)
 H21B(0.59308) H21C(0.59308)
6.a Secondary CH2 refined with riding coordinates:
 C013(H01M,H01N), C018(H01A,H01B), C01D(H01D,H01E), C01E(H01F,H01G), C01O(H01R,
 H01T), C01Q(H01U,H01V), C01R(H01I,H01J), C01T(H01K,H01L), C024(H02U,H02V),
 C02D(H02A,H02B), C02I(H02C,H02D), C02P(H02,H), C02Q(H1,HA), C02R(H02M,H02N),
 C02T(H02O,H02P), C02U(H02Q,H02R), C02V(H2,HB), C02X(H3,HC), C02Y(H02S,H02T),
 C030(H03W,H03X), C031(H03Y,HF), C033(H03A,H03B), C034(H03C,H03D), C038(H5,HK),
 C03E(H7,HN), C03P(H11,HU), C40(H40A,H40B), C40A(H40C,H40D), C3(H3A,H3B),
 C6(H6A,H6B), C7(H7A,H7B), C8(H8A,H8B), C9(H9A,H9B), C12(H12A,H12B), C13(H13A,
 H13B), C14(H14A,H14B), C15(H15A,H15B), C19(H19A,H19B), C1A(H1AA,H1AB),
 C1B(H1BA,H1BB), C1C(H1CA,H1CB), C20(H20A,H20B), C1E(H1EA,H1EB), C1F(H1FA,H1FB),
  C19A(H19C,H19D), C03Q(H12,HV), C0(H0A,H0B), C1(H1A,H1B)
6.b Aromatic/amide H refined with riding coordinates:
 C00L(H00L), C00N(H00N), C00P(H00P), C00V(H00V), C012(H012), C014(H014),
 C01B(H01C), C01H(H01H), C01J(H01O), C01L(H01P), C01M(H01Q), C01S(H01S),
 C01U(H01X), C01W(H01W), C01X(H01Y), C020(H020), C022(H022), C027(H027),
 C02W(H02W), C02A(H02X), C02C(H02Y), C02F(H02F), C02H(H02Z), C02K(H02K)
6.c Fitted hexagon refined as free rotating group:
 C028(C02W,C02J,C01I,C02A,C02S)
6.d Idealised Me refined as rotating group:
 C02L(H02E,H02G,H02H), C02N(H02I,H02J,H02L), C02Z(H4,HD,HE), C032(H03Z,HG,HH),
 C035(H03E,H03F,H03G), C036(H03,HI,HJ), C037(H03H,H03I,H03J), C039(H6,HL,HM),
 C03B(H03K,H03L,H03M), C03C(H03N,H03O,H03P), C03G(H8,HO,HP), C03I(H9,HQ,HR),
 C03J(H03Q,H03R,H03S), C03K(H10,HS,HT), C03O(H03T,H03U,H03V), C41(H41A,H41B,
 H41C), C16(H16A,H16B,H16C), C16A(H16D,H16E,H16F), C4(H4A,H4B,H4C), C5(H5A,H5B,
 H5C), C10(H10A,H10B,H10C), C11(H11A,H11B,H11C), C17(H17A,H17B,H17C), C18(H18A,
 H18B,H18C), C1D(H1DA,H1DB,H1DC), C18A(H18D,H18E,H18F), C21(H21A,H21B,H21C),
 C41A(H41D,H41E,H41F), C22(H22A,H22B,H22C), C2(H2A,H2B,H2C)
;
_olex2_submission_special_instructions 'No special instructions were received'

loop_
_space_group_symop_operation_xyz
'x, y, z'
'-x, -y, -z'

loop_
_atom_site_label
_atom_site_type_symbol
_atom_site_fract_x
_atom_site_fract_y
_atom_site_fract_z
_atom_site_U_iso_or_equiv
_atom_site_adp_type
_atom_site_occupancy
_atom_site_site_symmetry_order
_atom_site_calc_flag
_atom_site_refinement_flags_posn
_atom_site_refinement_flags_adp
_atom_site_refinement_flags_occupancy
_atom_site_disorder_assembly
_atom_site_disorder_group
O001 O 0.1020(3) 0.3757(2) 0.59210(18) 0.0434(12) Uani 1 1 d . . . . .
O002 O 0.6988(4) 0.7053(2) 0.69339(18) 0.0476(13) Uani 1 1 d . . . . .
O003 O -0.0355(8) 0.1406(3) 0.5754(2) 0.0435(18) Uani 0.89(2) 1 d D U P A 1
O004 O 0.6812(4) 0.6030(2) 0.89469(19) 0.0504(13) Uani 1 1 d . . . . .
O005 O 0.0719(4) 0.27653(19) 0.79262(18) 0.0462(13) Uani 1 1 d . . . . .
O006 O 0.2983(4) 0.0403(2) 0.51039(19) 0.0498(14) Uani 1 1 d . . . . .
O007 O 0.4050(4) 0.4597(2) 0.78162(19) 0.0499(13) Uani 1 1 d . . . . .
O008 O 0.7137(4) 0.3310(2) 0.71190(19) 0.0533(14) Uani 1 1 d . . . . .
O009 O 0.2055(4) 0.0699(2) 0.7435(2) 0.0542(14) Uani 1 1 d . . . . .
O00A O 1.0929(4) 0.9233(2) 0.9840(2) 0.0559(14) Uani 1 1 d . . . . .
O00B O 0.7016(4) 0.8327(2) 0.91432(19) 0.0538(14) Uani 1 1 d . . . . .
O00C O 0.6256(12) 0.0962(6) 0.6874(5) 0.047(3) Uani 0.63(2) 1 d D U P B 1
O00D O 0.9645(4) 0.9079(2) 0.7495(2) 0.0537(14) Uani 1 1 d . . . . .
O00E O 1.3663(4) 0.8754(2) 0.80774(19) 0.0561(14) Uani 1 1 d . . . . .
O00G O 1.3095(4) 0.6304(2) 0.7733(2) 0.0668(16) Uani 1 1 d . . . . .
O00H O 0.5984(4) 0.2374(3) 0.5006(2) 0.0675(16) Uani 1 1 d D . . . .
C00I C 0.3615(5) 0.4536(3) 0.6805(3) 0.0375(16) Uani 1 1 d . . . . .
O10 O 1.2919(5) 0.7247(2) 0.9878(2) 0.0813(18) Uani 1 1 d D U . . .
C00K C 0.1791(5) 0.3980(3) 0.6383(3) 0.0369(16) Uani 1 1 d . . . . .
C00L C 0.1643(6) 0.0541(3) 0.5863(3) 0.0419(17) Uani 1 1 d . . . . .
H00L H 0.104947 0.053774 0.557994 0.050 Uiso 1 1 calc R U . . .
C00M C 0.6978(5) 0.7383(3) 0.7482(3) 0.0387(16) Uani 1 1 d . . . . .
C00N C 0.4654(5) 0.4354(3) 0.4973(3) 0.0382(16) Uani 1 1 d . . . . .
H00N H 0.441675 0.390822 0.494571 0.046 Uiso 1 1 calc R U . . .
C00O C 0.6733(5) 0.2272(3) 0.5937(3) 0.0386(16) Uani 1 1 d . . . . .
C00P C 0.6036(5) 0.4107(3) 0.6906(3) 0.0387(16) Uani 1 1 d . . . . .
H00P H 0.594372 0.420869 0.730899 0.046 Uiso 1 1 calc R U . . .
C00Q C 0.6774(5) 0.3464(3) 0.6143(3) 0.0424(17) Uani 1 1 d . . . . .
C00R C 0.1446(5) 0.3842(3) 0.6929(3) 0.0367(16) Uani 1 1 d . . . . .
C00S C 0.5557(5) 0.4442(3) 0.6495(3) 0.0405(17) Uani 1 1 d . . . . .
C00T C 0.6997(5) 0.7995(3) 0.8596(3) 0.0430(17) Uani 1 1 d . . . . .
C00U C 0.9154(5) 0.9124(3) 0.8470(3) 0.0392(17) Uani 1 1 d . . . . .
C00V C 0.7381(5) 0.8033(3) 0.7595(3) 0.0402(17) Uani 1 1 d . . . . .
H00V H 0.764187 0.826614 0.728480 0.048 Uiso 1 1 calc R U . . .
C00W C 0.2711(5) 0.0471(3) 0.5682(3) 0.0422(17) Uani 1 1 d . . . . .
C00X C 0.1437(5) 0.0616(3) 0.6447(3) 0.0381(16) Uani 1 1 d . . . . .
C00Y C 0.0270(5) 0.2757(3) 0.6922(3) 0.0393(16) Uani 1 1 d . . . . .
C00Z C 0.3277(6) 0.4389(3) 0.7350(3) 0.0428(17) Uani 1 1 d . . . . .
C010 C -0.0011(5) 0.1770(3) 0.6287(3) 0.0409(17) Uani 1 1 d D . . . .
C011 C 0.2308(6) 0.0611(3) 0.6854(3) 0.0417(17) Uani 1 1 d . . . . .
C012 C 0.4304(5) 0.4687(3) 0.4538(3) 0.0416(17) Uani 1 1 d . . . . .
H012 H 0.381556 0.446538 0.422379 0.050 Uiso 1 1 calc R U . . .
C013 C 0.6202(5) 0.6313(3) 0.7822(3) 0.0415(17) Uani 1 1 d . . . . .
H01M H 0.557648 0.619325 0.807666 0.050 Uiso 1 1 calc R U . . .
H01N H 0.590199 0.620326 0.741266 0.050 Uiso 1 1 calc R U . . .
C014 C 0.9461(6) 0.9169(3) 0.9060(3) 0.0489(19) Uani 1 1 d . . . . .
H014 H 0.889855 0.917826 0.933609 0.059 Uiso 1 1 calc R U . . .
C015 C 0.0253(5) 0.1441(3) 0.6743(3) 0.0383(17) Uani 1 1 d . . . . .
C016 C 0.5349(5) 0.4661(3) 0.5452(3) 0.0335(15) Uani 1 1 d . . . . .
C017 C 0.9997(6) 0.9121(3) 0.8075(3) 0.0448(18) Uani 1 1 d . . . . .
C018 C 0.0302(5) 0.3462(3) 0.7012(3) 0.0416(17) Uani 1 1 d . . . . .
H01A H 0.007931 0.357744 0.741098 0.050 Uiso 1 1 calc R U . . .
H01B H -0.025777 0.357411 0.673430 0.050 Uiso 1 1 calc R U . . .
C019 C 0.6634(6) 0.3637(3) 0.6735(3) 0.0463(18) Uani 1 1 d . . . . .
C01A C 0.5739(5) 0.4299(3) 0.5915(3) 0.0365(16) Uani 1 1 d . . . . .
C01B C 0.0018(5) 0.2416(3) 0.6376(3) 0.0373(16) Uani 1 1 d . . . . .
H01C H -0.013896 0.263354 0.605382 0.045 Uiso 1 1 calc R U . . .
C01C C 0.7406(5) 0.8344(3) 0.8153(3) 0.0415(17) Uani 1 1 d . . . . .
C01D C 0.0290(5) 0.0738(3) 0.6644(3) 0.0462(18) Uani 1 1 d . . . . .
H01D H -0.030256 0.053237 0.634340 0.055 Uiso 1 1 calc R U . . .
H01E H 0.012807 0.054560 0.700941 0.055 Uiso 1 1 calc R U . . .
C01E C 0.4788(5) 0.4883(3) 0.6727(3) 0.0423(17) Uani 1 1 d . . . . .
H01F H 0.511325 0.510760 0.710611 0.051 Uiso 1 1 calc R U . . .
H01G H 0.474387 0.520373 0.645304 0.051 Uiso 1 1 calc R U . . .
C01F C 0.7116(5) 0.5934(3) 0.7934(3) 0.0412(17) Uani 1 1 d . . . . .
C01G C 0.3583(5) 0.0447(3) 0.6094(3) 0.0430(17) Uani 1 1 d . . . . .
C01H C 0.6846(5) 0.1922(3) 0.6397(3) 0.0433(17) Uani 1 1 d . . . . .
H01H H 0.735343 0.209673 0.672022 0.052 Uiso 1 1 calc R U . . .
C01J C 0.6596(5) 0.7344(3) 0.8485(3) 0.0412(17) Uani 1 1 d . . . . .
H01O H 0.631072 0.711343 0.879311 0.049 Uiso 1 1 calc R U . . .
C01K C 1.3473(5) 0.8364(3) 0.8520(3) 0.0451(18) Uani 1 1 d . . . . .
C01L C 1.1120(6) 0.9179(3) 0.8274(3) 0.0481(18) Uani 1 1 d . . . . .
H01P H 1.169082 0.919418 0.800116 0.058 Uiso 1 1 calc R U . . .
C01M C 0.7672(5) 0.5708(3) 0.7476(3) 0.0451(18) Uani 1 1 d . . . . .
H01Q H 0.747140 0.579138 0.709321 0.054 Uiso 1 1 calc R U . . .
C01N C 0.6611(5) 0.7030(3) 0.7930(3) 0.0393(17) Uani 1 1 d . . . . .
C01O C 0.7918(6) 0.9037(3) 0.8271(3) 0.0451(18) Uani 1 1 d . . . . .
H01R H 0.750355 0.924172 0.857475 0.054 Uiso 1 1 calc R U . . .
H01T H 0.784452 0.924394 0.791134 0.054 Uiso 1 1 calc R U . . .
C01P C 0.6215(6) 0.1310(3) 0.6392(3) 0.0458(18) Uani 1 1 d D . . . .
C01Q C 1.2647(6) 0.9250(3) 0.9055(3) 0.053(2) Uani 1 1 d . . . . .
H01U H 1.277077 0.944317 0.946473 0.063 Uiso 1 1 calc R U . . .
H01V H 1.312661 0.952737 0.881325 0.063 Uiso 1 1 calc R U . . .
C01R C 0.7409(6) 0.2933(3) 0.5948(3) 0.0490(19) Uani 1 1 d . . . . .
H01I H 0.766659 0.299256 0.555240 0.059 Uiso 1 1 calc R U . . .
H01J H 0.808740 0.297044 0.621265 0.059 Uiso 1 1 calc R U . . .
C01S C 0.6327(5) 0.3807(3) 0.5753(3) 0.0386(16) Uani 1 1 d . . . . .
H01S H 0.642103 0.370476 0.535043 0.046 Uiso 1 1 calc R U . . .
C01T C 0.4753(6) 0.0391(3) 0.5911(3) 0.0510(19) Uani 1 1 d . . . . .
H01K H 0.470320 0.016520 0.551345 0.061 Uiso 1 1 calc R U . . .
H01L H 0.510068 0.013937 0.617877 0.061 Uiso 1 1 calc R U . . .
C01U C 1.2813(6) 0.8233(3) 0.9469(3) 0.055(2) Uani 1 1 d . . . . .
H01X H 1.248868 0.839259 0.980901 0.067 Uiso 1 1 calc R U . . .
C01V C 0.6032(6) 0.2005(4) 0.5454(3) 0.0512(19) Uani 1 1 d . . . . .
C01W C 0.2189(5) 0.4052(3) 0.7410(3) 0.0411(17) Uani 1 1 d . . . . .
H01W H 0.195792 0.396620 0.778699 0.049 Uiso 1 1 calc R U . . .
C01X C 1.0196(6) 0.5637(3) 0.9935(3) 0.054(2) Uani 1 1 d . . . . .
H01Y H 1.031582 0.607621 0.989255 0.065 Uiso 1 1 calc R U . . .
C01Y C 1.3003(6) 0.8605(3) 0.9009(3) 0.0451(18) Uani 1 1 d . . . . .
C01Z C 0.0473(5) 0.2420(3) 0.7384(3) 0.0458(18) Uani 1 1 d . . . . .
C020 C 0.2863(5) 0.4322(3) 0.6330(3) 0.0405(17) Uani 1 1 d . . . . .
H020 H 0.308778 0.441238 0.595339 0.049 Uiso 1 1 calc R U . . .
C021 C 1.0583(6) 0.5223(3) 0.9512(3) 0.055(2) Uani 1 1 d . . . . .
C022 C 0.9646(6) 0.5425(3) 1.0411(3) 0.056(2) Uani 1 1 d . . . . .
H022 H 0.941789 0.572231 1.069271 0.067 Uiso 1 1 calc R U . . .
C023 C 0.5490(5) 0.1038(3) 0.5919(3) 0.0435(18) Uani 1 1 d . . . . .
C024 C 1.0067(6) 0.9139(3) 1.0255(3) 0.053(2) Uani 1 1 d . . . . .
H02U H 0.954391 0.873472 1.014276 0.063 Uiso 1 1 calc R U . . .
H02V H 0.962940 0.948773 1.027138 0.063 Uiso 1 1 calc R U . . .
C025 C 0.8526(6) 0.5358(3) 0.7556(3) 0.052(2) Uani 1 1 d . . . . .
C026 C 1.1419(6) 0.9213(3) 0.8860(3) 0.0453(18) Uani 1 1 d . . . . .
C027 C 0.3365(6) 0.0522(3) 0.6679(3) 0.0448(18) Uani 1 1 d . . . . .
H027 H 0.394675 0.051117 0.696459 0.054 Uiso 1 1 calc R U . . .
C028 C 1.2434(4) 0.6010(2) 0.81402(18) 0.058(2) Uani 1 1 d G . . . .
C02W C 1.1477(4) 0.5554(2) 0.79918(15) 0.060(2) Uani 1 1 d G . . . .
H02W H 1.124570 0.542717 0.759354 0.072 Uiso 1 1 calc R U . . .
C02J C 1.0857(3) 0.52830(18) 0.8426(2) 0.0556(19) Uani 1 1 d G . . . .
C01I C 1.1195(4) 0.5468(2) 0.90088(19) 0.056(2) Uani 1 1 d G . . . .
C02A C 1.2152(4) 0.5925(2) 0.91572(15) 0.0561(19) Uani 1 1 d G . . . .
H02X H 1.238277 0.605137 0.955548 0.067 Uiso 1 1 calc R U . . .
C02S C 1.2772(3) 0.61955(18) 0.8723(2) 0.0557(19) Uani 1 1 d G . . . .
C029 C 0.8815(6) 0.5212(3) 0.8105(3) 0.052(2) Uani 1 1 d . . . . .
C02B C 0.7399(6) 0.5797(3) 0.8497(3) 0.0468(18) Uani 1 1 d . . . . .
C02C C 1.3732(5) 0.7768(3) 0.8493(3) 0.0482(18) Uani 1 1 d . . . . .
H02Y H 1.405952 0.761065 0.815351 0.058 Uiso 1 1 calc R U . . .
C02D C 0.1288(6) 0.3946(3) 0.5364(3) 0.0520(19) Uani 1 1 d . . . . .
H02A H 0.197559 0.379201 0.523560 0.062 Uiso 1 1 calc R U . . .
H02B H 0.142288 0.441248 0.537887 0.062 Uiso 1 1 calc R U . . .
C02E C 1.3540(6) 0.7384(3) 0.8938(3) 0.056(2) Uani 1 1 d . . . . .
C02F C 0.0482(5) 0.1769(3) 0.7293(3) 0.0452(18) Uani 1 1 d . . . . .
H02F H 0.064605 0.155007 0.761377 0.054 Uiso 1 1 calc R U . . .
C02G C 1.0580(6) 0.9202(3) 0.9253(3) 0.0474(19) Uani 1 1 d . . . . .
C02H C 0.8227(6) 0.5435(3) 0.8572(3) 0.056(2) Uani 1 1 d . . . . .
H02Z H 0.840217 0.533424 0.895226 0.068 Uiso 1 1 calc R U . . .
C02I C 0.2903(7) 0.0657(4) 0.7861(3) 0.062(2) Uani 1 1 d . . . . .
H02C H 0.359297 0.096499 0.781161 0.074 Uiso 1 1 calc R U . . .
H02D H 0.309338 0.022726 0.782156 0.074 Uiso 1 1 calc R U . . .
C02K C 0.5409(6) 0.1394(4) 0.5455(3) 0.0496(19) Uani 1 1 d . . . . .
H02K H 0.491449 0.121773 0.512819 0.059 Uiso 1 1 calc R U . . .
C02L C 0.2458(7) 0.0800(3) 0.8457(3) 0.066(2) Uani 1 1 d . . . . .
H02E H 0.182443 0.046732 0.851863 0.099 Uiso 1 1 calc R U . . .
H02G H 0.220240 0.120853 0.847816 0.099 Uiso 1 1 calc R U . . .
H02H H 0.305856 0.081726 0.875896 0.099 Uiso 1 1 calc R U . . .
C02N C 0.0298(6) 0.3661(4) 0.4949(3) 0.065(2) Uani 1 1 d . . . . .
H02I H 0.041761 0.381593 0.456817 0.098 Uiso 1 1 calc R U . . .
H02J H -0.039083 0.378174 0.510182 0.098 Uiso 1 1 calc R U . . .
H02L H 0.022114 0.319899 0.490732 0.098 Uiso 1 1 calc R U . . .
C02O C 1.3090(7) 0.7639(4) 0.9434(3) 0.062(2) Uani 1 1 d . . . . .
C02P C 1.3802(6) 0.6714(3) 0.8888(3) 0.054(2) Uani 1 1 d . . . . .
H02 H 1.414624 0.664131 0.926525 0.065 Uiso 1 1 calc R U . . .
H H 1.436454 0.667951 0.859072 0.065 Uiso 1 1 calc R U . . .
C02Q C 0.9737(6) 0.4836(3) 0.8229(3) 0.059(2) Uani 1 1 d . . . . .
H1 H 0.984301 0.456194 0.787245 0.071 Uiso 1 1 calc R U . . .
HA H 0.950849 0.456130 0.853718 0.071 Uiso 1 1 calc R U . . .
C02R C 0.3677(6) 0.4536(3) 0.8394(3) 0.053(2) Uani 0.959(12) 1 d . . P C 1
H02M H 0.346667 0.408369 0.845339 0.063 Uiso 0.959(12) 1 calc R U P C 1
H02N H 0.301183 0.474145 0.845579 0.063 Uiso 0.959(12) 1 calc R U P C 1
C02T C 0.7187(6) 0.3530(3) 0.7727(3) 0.054(2) Uani 1 1 d . . . . .
H02O H 0.641638 0.351593 0.786459 0.065 Uiso 1 1 calc R U . . .
H02P H 0.759459 0.397194 0.779667 0.065 Uiso 1 1 calc R U . . .
C02U C -0.0867(10) 0.1690(4) 0.5311(3) 0.047(2) Uani 0.89(2) 1 d D U P A 1
H02Q H -0.028185 0.193164 0.509150 0.056 Uiso 0.89(2) 1 calc R U P A 1
H02R H -0.134080 0.198306 0.548396 0.056 Uiso 0.89(2) 1 calc R U P A 1
C02V C 1.0504(7) 0.9078(3) 0.7083(3) 0.060(2) Uani 1 1 d . . . . .
H2 H 1.091800 0.872649 0.712970 0.072 Uiso 1 1 calc R U . . .
HB H 1.104793 0.948124 0.714393 0.072 Uiso 1 1 calc R U . . .
C02X C 0.7446(7) 0.7403(3) 0.6485(3) 0.063(2) Uani 1 1 d . . . . .
H3 H 0.822900 0.761598 0.659892 0.075 Uiso 1 1 calc R U . . .
HC H 0.698993 0.772843 0.640635 0.075 Uiso 1 1 calc R U . . .
C02Y C 0.2173(6) 0.0498(4) 0.4660(3) 0.062(2) Uani 1 1 d . . . . .
H02S H 0.198109 0.092567 0.473017 0.074 Uiso 1 1 calc R U . . .
H02T H 0.147391 0.018072 0.465700 0.074 Uiso 1 1 calc R U . . .
C02Z C 0.9927(7) 0.8998(4) 0.6484(3) 0.067(2) Uani 1 1 d . . . . .
H4 H 1.049434 0.901264 0.619094 0.101 Uiso 1 1 calc R U . . .
HD H 0.949726 0.933939 0.644897 0.101 Uiso 1 1 calc R U . . .
HE H 0.941526 0.858948 0.642357 0.101 Uiso 1 1 calc R U . . .
C030 C 0.7064(7) 0.5883(4) 0.9517(3) 0.062(2) Uani 1 1 d . . . . .
H03W H 0.786516 0.604917 0.963640 0.074 Uiso 1 1 calc R U . . .
H03X H 0.692577 0.541850 0.952736 0.074 Uiso 1 1 calc R U . . .
C031 C 1.4342(8) 0.8568(4) 0.7626(3) 0.074(3) Uani 1 1 d . . . . .
H03Y H 1.395030 0.817687 0.739102 0.089 Uiso 1 1 calc R U . . .
HF H 1.506709 0.848835 0.779060 0.089 Uiso 1 1 calc R U . . .
C032 C 1.0667(7) 0.9128(4) 1.0840(3) 0.064(2) Uani 1 1 d . . . . .
H03Z H 1.109775 0.878118 1.081665 0.096 Uiso 1 1 calc R U . . .
HG H 1.011071 0.906383 1.113630 0.096 Uiso 1 1 calc R U . . .
HH H 1.118056 0.953039 1.094521 0.096 Uiso 1 1 calc R U . . .
C033 C 0.0813(7) 0.2431(3) 0.8421(3) 0.065(2) Uani 1 1 d . . . . .
H03A H 0.145532 0.220161 0.838966 0.078 Uiso 1 1 calc R U . . .
H03B H 0.011609 0.212006 0.844792 0.078 Uiso 1 1 calc R U . . .
C034 C 0.7182(14) 0.1177(6) 0.7308(7) 0.057(4) Uani 0.63(2) 1 d D U P B 1
H03C H 0.693797 0.142557 0.764830 0.069 Uiso 0.63(2) 1 calc R U P B 1
H03D H 0.782154 0.143966 0.714146 0.069 Uiso 0.63(2) 1 calc R U P B 1
C035 C 0.7795(6) 0.3106(4) 0.8049(3) 0.072(2) Uani 1 1 d . . . . .
H03E H 0.854370 0.310876 0.789789 0.108 Uiso 1 1 calc R U . . .
H03F H 0.736420 0.267443 0.799453 0.108 Uiso 1 1 calc R U . . .
H03G H 0.787411 0.325918 0.846534 0.108 Uiso 1 1 calc R U . . .
C036 C 0.6322(7) 0.6178(4) 0.9920(3) 0.073(2) Uani 1 1 d . . . . .
H03 H 0.553122 0.600092 0.980536 0.110 Uiso 1 1 calc R U . . .
HI H 0.645225 0.663622 0.989994 0.110 Uiso 1 1 calc R U . . .
HJ H 0.649247 0.609301 1.031906 0.110 Uiso 1 1 calc R U . . .
C037 C 0.2728(7) 0.0423(5) 0.4096(3) 0.081(3) Uani 1 1 d . . . . .
H03H H 0.224042 0.051750 0.377987 0.121 Uiso 1 1 calc R U . . .
H03I H 0.285736 -0.001329 0.401843 0.121 Uiso 1 1 calc R U . . .
H03J H 0.345135 0.071403 0.411924 0.121 Uiso 1 1 calc R U . . .
C038 C 1.2816(8) 0.6091(4) 0.7126(4) 0.081(3) Uani 1 1 d . . . . .
H5 H 1.202976 0.613270 0.702406 0.098 Uiso 1 1 calc R U . D 1
HK H 1.288326 0.564020 0.704589 0.098 Uiso 1 1 calc R U . D 1
C039 C 0.6660(8) 0.8418(4) 1.0137(3) 0.085(3) Uani 1 1 d . . . . .
H6 H 0.625221 0.876499 1.008234 0.127 Uiso 1 1 calc R U . . .
HL H 0.745721 0.859038 1.023850 0.127 Uiso 1 1 calc R U . . .
HM H 0.633855 0.818565 1.045247 0.127 Uiso 1 1 calc R U . . .
C03B C -0.1574(11) 0.1169(4) 0.4913(4) 0.061(3) Uani 0.89(2) 1 d D U P A 1
H03K H -0.192699 0.134981 0.459554 0.092 Uiso 0.89(2) 1 calc R U P A 1
H03L H -0.216107 0.094013 0.513214 0.092 Uiso 0.89(2) 1 calc R U P A 1
H03M H -0.109871 0.087776 0.474993 0.092 Uiso 0.89(2) 1 calc R U P A 1
C03C C 0.4649(7) 0.4854(4) 0.8811(3) 0.074(3) Uani 0.959(12) 1 d . . P C 1
H03N H 0.488592 0.529183 0.872693 0.111 Uiso 0.959(12) 1 calc R U P C 1
H03O H 0.528067 0.462587 0.876555 0.111 Uiso 0.959(12) 1 calc R U P C 1
H03P H 0.441061 0.485235 0.921195 0.111 Uiso 0.959(12) 1 calc R U P C 1
C03E C 0.6557(8) 0.7987(4) 0.9594(3) 0.080(3) Uani 1 1 d . . . . .
H7 H 0.696578 0.763420 0.964652 0.096 Uiso 1 1 calc R U . . .
HN H 0.575391 0.780607 0.949184 0.096 Uiso 1 1 calc R U . . .
C03G C 1.4541(9) 0.9118(5) 0.7248(4) 0.103(4) Uani 1 1 d . . . . .
H8 H 1.502688 0.901778 0.693380 0.155 Uiso 1 1 calc R U . . .
HO H 1.490730 0.950345 0.748906 0.155 Uiso 1 1 calc R U . . .
HP H 1.381752 0.918289 0.707999 0.155 Uiso 1 1 calc R U . . .
C03I C 0.7421(8) 0.6932(4) 0.5951(3) 0.091(3) Uani 1 1 d . . . . .
H9 H 0.770873 0.715504 0.562389 0.136 Uiso 1 1 calc R U . . .
HQ H 0.664467 0.671534 0.585244 0.136 Uiso 1 1 calc R U . . .
HR H 0.789441 0.662136 0.603239 0.136 Uiso 1 1 calc R U . . .
C03J C 0.0997(9) 0.2910(4) 0.8953(3) 0.088(3) Uani 1 1 d . . . . .
H03Q H 0.167108 0.322555 0.891353 0.132 Uiso 1 1 calc R U . . .
H03R H 0.109997 0.269610 0.930009 0.132 Uiso 1 1 calc R U . . .
H03S H 0.034081 0.311977 0.898952 0.132 Uiso 1 1 calc R U . . .
C03K C 1.3602(8) 0.6482(5) 0.6773(4) 0.095(5) Uani 0.98(2) 1 d . . P E 1
H10 H 1.342638 0.633806 0.635823 0.143 Uiso 0.98(2) 1 calc R U P E 1
HS H 1.437843 0.643900 0.687732 0.143 Uiso 0.98(2) 1 calc R U P E 1
HT H 1.352111 0.692578 0.684935 0.143 Uiso 0.98(2) 1 calc R U P E 1
C03O C 0.7528(16) 0.0525(7) 0.7489(8) 0.072(5) Uani 0.63(2) 1 d D U P B 1
H03T H 0.769580 0.026910 0.713964 0.108 Uiso 0.63(2) 1 calc R U P B 1
H03U H 0.690059 0.028786 0.767779 0.108 Uiso 0.63(2) 1 calc R U P B 1
H03V H 0.819469 0.062478 0.776022 0.108 Uiso 0.63(2) 1 calc R U P B 1
C03P C 1.2364(11) 0.7479(6) 1.0379(5) 0.070(4) Uani 0.711(14) 1 d D U P F 1
H11 H 1.201240 0.712202 1.058638 0.084 Uiso 0.711(14) 1 calc R U P F 1
HU H 1.176876 0.770843 1.025460 0.084 Uiso 0.711(14) 1 calc R U P F 1
C40 C 0.5263(18) 0.2013(8) 0.4521(7) 0.068(4) Uani 0.562(13) 1 d D U P G 2
H40A H 0.478895 0.164024 0.465707 0.081 Uiso 0.562(13) 1 calc R U P G 2
H40B H 0.476000 0.227912 0.436094 0.081 Uiso 0.562(13) 1 calc R U P G 2
C41 C 1.3274(11) 0.7926(6) 1.0780(5) 0.097(5) Uani 0.711(14) 1 d D U P F 1
H41A H 1.352305 0.831149 1.059498 0.146 Uiso 0.711(14) 1 calc R U P F 1
H41B H 1.391773 0.771488 1.084521 0.146 Uiso 0.711(14) 1 calc R U P F 1
H41C H 1.296026 0.803629 1.115346 0.146 Uiso 0.711(14) 1 calc R U P F 1
C16 C 0.5475(12) 0.2473(7) 0.4034(5) 0.070(5) Uani 0.562(13) 1 d D U P G 1
H16A H 0.493929 0.222920 0.373056 0.104 Uiso 0.562(13) 1 calc R U P G 1
H16B H 0.624388 0.249431 0.390436 0.104 Uiso 0.562(13) 1 calc R U P G 1
H16C H 0.531020 0.290168 0.410801 0.104 Uiso 0.562(13) 1 calc R U P G 1
C40A C 0.540(2) 0.2233(11) 0.4451(8) 0.068(4) Uani 0.438(13) 1 d D U P G 1
H40C H 0.547959 0.179179 0.432659 0.081 Uiso 0.438(13) 1 calc R U P G 1
H40D H 0.459484 0.221179 0.453823 0.081 Uiso 0.438(13) 1 calc R U P G 1
C16A C 0.593(2) 0.1822(11) 0.4100(8) 0.101(9) Uani 0.438(13) 1 d D U P G 2
H16D H 0.549563 0.171705 0.372647 0.151 Uiso 0.438(13) 1 calc R U P G 2
H16E H 0.622038 0.144822 0.420633 0.151 Uiso 0.438(13) 1 calc R U P G 2
H16F H 0.656949 0.216386 0.406484 0.151 Uiso 0.438(13) 1 calc R U P G 2
O1 O 0.9118(4) 0.5127(2) 0.7106(2) 0.061(2) Uani 1.000(15) 1 d . U . H 2
O0 O 0.011(5) 0.148(2) 0.5725(10) 0.0435(18) Uani 0.11(2) 1 d D U P A 2
C3 C -0.033(7) 0.173(2) 0.5244(15) 0.047(2) Uani 0.11(2) 1 d D U P A 2
H3A H 0.029300 0.196386 0.503819 0.056 Uiso 0.11(2) 1 calc R U P A 2
H3B H -0.081984 0.203702 0.537888 0.056 Uiso 0.11(2) 1 calc R U P A 2
C4 C -0.099(8) 0.121(4) 0.484(2) 0.062(11) Uani 0.11(2) 1 d D U P A 2
H4A H -0.047770 0.099384 0.460792 0.092 Uiso 0.11(2) 1 calc R U P A 2
H4B H -0.149453 0.137990 0.457790 0.092 Uiso 0.11(2) 1 calc R U P A 2
H4C H -0.144273 0.090655 0.506453 0.092 Uiso 0.11(2) 1 calc R U P A 2
C5 C 0.2971(9) 0.2487(4) 0.5628(4) 0.104(3) Uani 1 1 d D U . I -1
H5A H 0.292617 0.213891 0.531608 0.155 Uiso 1 1 calc R U . I -1
H5B H 0.348918 0.285660 0.552685 0.155 Uiso 1 1 calc R U . I -1
H5C H 0.222097 0.259464 0.567629 0.155 Uiso 1 1 calc R U . I -1
C6 C 0.3385(12) 0.2292(7) 0.6174(5) 0.153(5) Uani 1 1 d D U . I -1
H6A H 0.291460 0.187832 0.621871 0.183 Uiso 1 1 calc R U . I -1
H6B H 0.415417 0.220805 0.610660 0.183 Uiso 1 1 calc R U . I -1
C7 C 0.3458(11) 0.2644(6) 0.6717(4) 0.130(4) Uani 1 1 d D U . I -1
H7A H 0.267968 0.269493 0.680577 0.156 Uiso 1 1 calc R U . I -1
H7B H 0.387421 0.307102 0.666899 0.156 Uiso 1 1 calc R U . I -1
C8 C 0.3966(9) 0.2447(5) 0.7245(4) 0.115(4) Uani 1 1 d D U . I -1
H8A H 0.365775 0.199425 0.726250 0.137 Uiso 1 1 calc R U . I -1
H8B H 0.478684 0.248293 0.719899 0.137 Uiso 1 1 calc R U . I -1
C9 C 0.3804(11) 0.2792(6) 0.7799(4) 0.143(5) Uani 1 1 d D U . I -1
H9A H 0.298364 0.275495 0.784617 0.171 Uiso 1 1 calc R U . I -1
H9B H 0.411156 0.324474 0.778192 0.171 Uiso 1 1 calc R U . I -1
C10 C 0.4317(9) 0.2592(5) 0.8323(5) 0.129(4) Uani 1 1 d D U . I -1
H10A H 0.502271 0.244889 0.822719 0.194 Uiso 1 1 calc R U . I -1
H10B H 0.379626 0.224521 0.846187 0.194 Uiso 1 1 calc R U . I -1
H10C H 0.447339 0.294973 0.862899 0.194 Uiso 1 1 calc R U . I -1
C11 C 1.554(2) 1.0326(14) 0.8688(9) 0.162(10) Uani 0.5 1 d D U P J -1
H11A H 1.598570 1.021090 0.836135 0.243 Uiso 0.5 1 calc R U P J -1
H11B H 1.573327 1.078203 0.880472 0.243 Uiso 0.5 1 calc R U P J -1
H11C H 1.473571 1.021286 0.856940 0.243 Uiso 0.5 1 calc R U P J -1
C12 C 1.580(3) 0.9962(14) 0.9212(10) 0.108(8) Uani 0.5 1 d D U P J -1
H12A H 1.547281 0.950774 0.912973 0.130 Uiso 0.5 1 calc R U P J -1
H12B H 1.662543 1.000468 0.928862 0.130 Uiso 0.5 1 calc R U P J -1
C13 C 1.527(3) 1.0262(13) 0.9734(10) 0.075(6) Uani 0.5 1 d D U P J -1
H13A H 1.580814 1.063787 0.991152 0.090 Uiso 0.5 1 calc R U P J -1
H13B H 1.458893 1.041121 0.959121 0.090 Uiso 0.5 1 calc R U P J -1
C14 C 1.494(2) 0.9839(11) 1.0206(9) 0.056(4) Uani 0.5 1 d D U P J -1
H14A H 1.562853 0.977292 1.041907 0.067 Uiso 0.5 1 calc R U P J -1
H14B H 1.454273 0.942116 1.002194 0.067 Uiso 0.5 1 calc R U P J -1
C15 C 1.4175(19) 1.0114(9) 1.0639(8) 0.061(4) Uani 0.5 1 d D U P J -1
H15A H 1.460777 1.049148 1.087582 0.073 Uiso 0.5 1 calc R U P J -1
H15B H 1.354225 1.024476 1.042461 0.073 Uiso 0.5 1 calc R U P J -1
C17 C 1.3717(18) 0.9619(10) 1.1033(9) 0.113(7) Uani 0.5 1 d D U P J -1
H17A H 1.301874 0.936122 1.085210 0.169 Uiso 0.5 1 calc R U P J -1
H17B H 1.356332 0.982958 1.141020 0.169 Uiso 0.5 1 calc R U P J -1
H17C H 1.427511 0.934738 1.109256 0.169 Uiso 0.5 1 calc R U P J -1
C18 C 1.077(2) 0.7211(15) 0.6612(7) 0.084(7) Uani 0.515(8) 1 d D U P K -1
H18A H 1.042632 0.736977 0.627862 0.126 Uiso 0.515(8) 1 calc R U P K -1
H18B H 1.081815 0.676496 0.651402 0.126 Uiso 0.515(8) 1 calc R U P K -1
H18C H 1.152747 0.745673 0.670823 0.126 Uiso 0.515(8) 1 calc R U P K -1
C19 C 1.0067(15) 0.7276(10) 0.7122(6) 0.102(5) Uani 0.515(8) 1 d D U P K -1
H19A H 0.975335 0.766884 0.710738 0.123 Uiso 0.515(8) 1 calc R U P K -1
H19B H 0.942199 0.691898 0.707205 0.123 Uiso 0.515(8) 1 calc R U P K -1
C1A C 1.0601(15) 0.7292(11) 0.7710(6) 0.091(5) Uani 0.515(8) 1 d D U P K -1
H1AA H 1.120320 0.767057 0.776928 0.109 Uiso 0.515(8) 1 calc R U P K -1
H1AB H 1.097495 0.691861 0.770992 0.109 Uiso 0.515(8) 1 calc R U P K -1
C1B C 0.9910(16) 0.7303(10) 0.8226(6) 0.085(4) Uani 0.515(8) 1 d D U P K -1
H1BA H 0.969384 0.772608 0.828179 0.102 Uiso 0.515(8) 1 calc R U P K -1
H1BB H 0.920662 0.699394 0.812410 0.102 Uiso 0.515(8) 1 calc R U P K -1
C1C C 1.0349(16) 0.7175(10) 0.8791(6) 0.097(4) Uani 0.515(8) 1 d D U P K -1
H1CA H 1.112824 0.741464 0.885542 0.117 Uiso 0.515(8) 1 calc R U P K -1
H1CB H 1.039935 0.672074 0.876190 0.117 Uiso 0.515(8) 1 calc R U P K -1
C1D C 0.974(4) 0.732(3) 0.9321(11) 0.074(4) Uani 0.4069 1 d D U P K -1
H1DA H 0.931689 0.765909 0.926130 0.111 Uiso 0.4069 1 calc R U P K -1
H1DB H 1.028313 0.745402 0.965524 0.111 Uiso 0.4069 1 calc R U P K -1
H1DC H 0.921552 0.694013 0.939768 0.111 Uiso 0.4069 1 calc R U P K -1
C20 C 0.9715(18) 0.7446(10) 0.8617(8) 0.092(5) Uani 0.485(8) 1 d D U P K -2
H20A H 0.897300 0.748654 0.844101 0.110 Uiso 0.485(8) 1 calc R U P K -2
H20B H 1.020012 0.786721 0.863463 0.110 Uiso 0.485(8) 1 calc R U P K -2
C1E C 1.0189(19) 0.7030(10) 0.8215(7) 0.096(6) Uani 0.485(8) 1 d D U P K -2
H1EA H 0.981148 0.659697 0.827085 0.115 Uiso 0.485(8) 1 calc R U P K -2
H1EB H 1.098501 0.706389 0.835504 0.115 Uiso 0.485(8) 1 calc R U P K -2
C1F C 1.0206(17) 0.7049(10) 0.7587(7) 0.094(6) Uani 0.485(8) 1 d D U P K -2
H1FA H 0.953011 0.721864 0.746858 0.113 Uiso 0.485(8) 1 calc R U P K -2
H1FB H 1.009094 0.660405 0.740974 0.113 Uiso 0.485(8) 1 calc R U P K -2
C19A C 1.1147(16) 0.7389(10) 0.7303(7) 0.101(5) Uani 0.485(8) 1 d D U P K -2
H19C H 1.182375 0.721164 0.740458 0.121 Uiso 0.485(8) 1 calc R U P K -2
H19D H 1.128022 0.783393 0.748114 0.121 Uiso 0.485(8) 1 calc R U P K -2
C18A C 1.108(2) 0.7398(16) 0.6666(8) 0.080(8) Uani 0.485(8) 1 d D U P K -2
H18D H 1.116906 0.698366 0.647621 0.120 Uiso 0.485(8) 1 calc R U P K -2
H18E H 1.168301 0.772332 0.655635 0.120 Uiso 0.485(8) 1 calc R U P K -2
H18F H 1.034767 0.749188 0.654226 0.120 Uiso 0.485(8) 1 calc R U P K -2
C21 C 0.954(3) 0.731(2) 0.9226(8) 0.074(4) Uani 0.5931 1 d . U P K -2
H21A H 0.880829 0.703417 0.924256 0.111 Uiso 0.5931 1 calc R U P K -2
H21B H 0.954823 0.770841 0.947324 0.111 Uiso 0.5931 1 calc R U P K -2
H21C H 1.014096 0.710161 0.936419 0.111 Uiso 0.5931 1 calc R U P K -2
C03Q C 1.302(2) 0.7494(16) 1.0484(8) 0.069(7) Uani 0.289(14) 1 d D U P F 2
H12 H 1.353713 0.790663 1.055339 0.083 Uiso 0.289(14) 1 calc R U P F 2
HV H 1.327797 0.719400 1.073526 0.083 Uiso 0.289(14) 1 calc R U P F 2
C41A C 1.176(2) 0.7561(16) 1.0576(13) 0.087(10) Uani 0.289(14) 1 d D U P F 2
H41D H 1.126903 0.715625 1.044952 0.130 Uiso 0.289(14) 1 calc R U P F 2
H41E H 1.156136 0.788706 1.034719 0.130 Uiso 0.289(14) 1 calc R U P F 2
H41F H 1.167280 0.768122 1.099021 0.130 Uiso 0.289(14) 1 calc R U P F 2
O2 O 0.643(2) 0.0869(10) 0.6769(9) 0.047(3) Uani 0.37(2) 1 d D U P B 2
C0 C 0.7469(19) 0.1050(13) 0.7140(10) 0.047(5) Uani 0.37(2) 1 d D U P B 2
H0A H 0.764583 0.151299 0.724698 0.056 Uiso 0.37(2) 1 calc R U P B 2
H0B H 0.811530 0.090861 0.694707 0.056 Uiso 0.37(2) 1 calc R U P B 2
C22 C 0.715(3) 0.0676(17) 0.7707(10) 0.089(9) Uani 0.37(2) 1 d D U P B 2
H22A H 0.724212 0.023396 0.762375 0.134 Uiso 0.37(2) 1 calc R U P B 2
H22B H 0.636815 0.069272 0.779498 0.134 Uiso 0.37(2) 1 calc R U P B 2
H22C H 0.765321 0.087655 0.804182 0.134 Uiso 0.37(2) 1 calc R U P B 2
C1 C 0.8783(6) 0.5224(3) 0.6532(3) 0.053(2) Uani 1 1 d . . . . .
H1A H 0.885603 0.568167 0.649537 0.064 Uiso 1 1 calc R U . H 2
H1B H 0.798737 0.502158 0.643686 0.064 Uiso 1 1 calc R U . H 2
C2 C 0.9546(7) 0.4931(4) 0.6129(3) 0.078(3) Uani 1 1 d . . . . .
H2A H 0.932353 0.497401 0.572462 0.116 Uiso 1 1 calc R U . . .
H2B H 0.948627 0.448141 0.618042 0.116 Uiso 1 1 calc R U . . .
H2C H 1.032700 0.514565 0.621874 0.116 Uiso 1 1 calc R U . . .

loop_
_atom_site_aniso_label
_atom_site_aniso_U_11
_atom_site_aniso_U_22
_atom_site_aniso_U_33
_atom_site_aniso_U_23
_atom_site_aniso_U_13
_atom_site_aniso_U_12
O001 0.043(3) 0.048(3) 0.038(3) 0.005(2) -0.004(2) 0.007(2)
O002 0.049(3) 0.049(3) 0.041(3) -0.001(2) -0.001(2) -0.001(2)
O003 0.040(4) 0.038(3) 0.052(3) 0.001(2) 0.001(2) 0.009(3)
O004 0.058(3) 0.052(3) 0.044(3) 0.012(2) -0.003(2) 0.015(2)
O005 0.059(3) 0.031(2) 0.046(3) 0.004(2) 0.007(2) 0.001(2)
O006 0.035(3) 0.064(3) 0.051(3) -0.005(2) 0.002(2) 0.016(2)
O007 0.042(3) 0.061(3) 0.044(3) 0.014(2) -0.006(2) -0.002(2)
O008 0.055(3) 0.061(3) 0.048(3) 0.020(2) 0.000(2) 0.013(3)
O009 0.064(3) 0.047(3) 0.052(3) 0.006(2) 0.000(2) 0.011(2)
O00A 0.050(3) 0.062(3) 0.055(3) 0.004(3) 0.009(2) 0.006(3)
O00B 0.073(4) 0.041(3) 0.042(3) -0.004(2) 0.011(2) -0.001(2)
O00C 0.050(4) 0.044(4) 0.048(4) 0.012(3) -0.011(3) 0.008(3)
O00D 0.056(3) 0.052(3) 0.052(3) 0.005(2) 0.015(2) 0.003(2)
O00E 0.062(3) 0.066(3) 0.049(3) 0.022(2) 0.015(2) 0.025(3)
O00G 0.071(4) 0.081(4) 0.055(3) 0.012(3) -0.007(3) 0.032(3)
O00H 0.074(4) 0.091(4) 0.041(3) 0.027(3) -0.001(3) 0.015(3)
C00I 0.031(4) 0.030(3) 0.051(4) 0.004(3) 0.001(3) 0.005(3)
O10 0.131(5) 0.058(3) 0.057(3) 0.014(3) 0.015(3) 0.015(3)
C00K 0.033(4) 0.034(3) 0.044(4) 0.000(3) 0.001(3) 0.007(3)
C00L 0.052(4) 0.031(3) 0.043(4) 0.006(3) 0.001(3) 0.007(3)
C00M 0.038(4) 0.042(4) 0.035(4) -0.001(3) -0.006(3) 0.008(3)
C00N 0.040(4) 0.026(3) 0.050(4) 0.010(3) -0.003(3) 0.006(3)
C00O 0.028(4) 0.046(4) 0.046(4) 0.007(3) 0.007(3) 0.015(3)
C00P 0.041(4) 0.048(4) 0.027(3) 0.015(3) -0.003(3) 0.002(3)
C00Q 0.033(4) 0.046(4) 0.049(4) 0.010(3) 0.003(3) 0.007(3)
C00R 0.038(4) 0.025(3) 0.047(4) 0.002(3) 0.004(3) 0.006(3)
C00S 0.037(4) 0.036(4) 0.049(4) 0.009(3) -0.006(3) 0.005(3)
C00T 0.045(4) 0.047(4) 0.039(4) 0.004(3) 0.001(3) 0.015(3)
C00U 0.047(4) 0.021(3) 0.047(4) 0.000(3) 0.012(3) -0.002(3)
C00V 0.043(4) 0.043(4) 0.036(4) 0.010(3) -0.001(3) 0.009(3)
C00W 0.039(4) 0.034(4) 0.053(4) 0.002(3) 0.005(3) 0.005(3)
C00X 0.036(4) 0.021(3) 0.056(4) 0.006(3) 0.004(3) 0.001(3)
C00Y 0.036(4) 0.039(4) 0.042(4) 0.005(3) 0.000(3) 0.005(3)
C00Z 0.045(4) 0.039(4) 0.043(4) 0.006(3) -0.009(3) 0.004(3)
C010 0.030(4) 0.040(4) 0.052(4) 0.004(3) 0.001(3) 0.006(3)
C011 0.055(5) 0.033(4) 0.039(4) 0.006(3) 0.009(3) 0.012(3)
C012 0.043(4) 0.042(4) 0.041(4) 0.009(3) -0.007(3) 0.007(3)
C013 0.044(4) 0.036(4) 0.043(4) -0.003(3) -0.003(3) 0.007(3)
C014 0.053(5) 0.025(3) 0.066(5) -0.008(3) 0.009(4) 0.006(3)
C015 0.036(4) 0.033(3) 0.048(4) 0.002(3) 0.014(3) 0.010(3)
C016 0.033(4) 0.031(3) 0.038(4) 0.004(3) -0.005(3) 0.011(3)
C017 0.059(5) 0.032(4) 0.042(4) 0.000(3) 0.005(3) 0.005(3)
C018 0.036(4) 0.033(4) 0.057(4) 0.004(3) 0.006(3) 0.007(3)
C019 0.044(4) 0.037(4) 0.058(5) 0.016(3) -0.005(3) 0.004(3)
C01A 0.038(4) 0.031(3) 0.039(4) 0.008(3) -0.003(3) -0.002(3)
C01B 0.029(4) 0.035(3) 0.054(4) 0.016(3) 0.005(3) 0.014(3)
C01C 0.043(4) 0.032(4) 0.048(4) -0.009(3) 0.000(3) 0.011(3)
C01D 0.045(4) 0.037(4) 0.057(4) -0.001(3) 0.004(3) 0.010(3)
C01E 0.038(4) 0.039(4) 0.050(4) 0.000(3) 0.005(3) 0.009(3)
C01F 0.038(4) 0.027(3) 0.057(4) -0.006(3) -0.008(3) 0.008(3)
C01G 0.028(4) 0.035(4) 0.066(5) 0.003(3) -0.001(3) 0.007(3)
C01H 0.041(4) 0.038(4) 0.053(4) 0.014(3) -0.006(3) 0.010(3)
C01J 0.042(4) 0.035(4) 0.048(4) 0.009(3) 0.013(3) 0.005(3)
C01K 0.041(4) 0.047(4) 0.051(4) 0.009(3) -0.003(3) 0.020(3)
C01L 0.044(4) 0.036(4) 0.060(5) 0.002(3) 0.007(4) -0.003(3)
C01M 0.045(4) 0.033(4) 0.056(4) -0.004(3) -0.010(3) 0.013(3)
C01N 0.036(4) 0.042(4) 0.041(4) -0.001(3) -0.002(3) 0.013(3)
C01O 0.055(5) 0.024(3) 0.055(4) -0.001(3) 0.003(3) 0.008(3)
C01P 0.043(4) 0.049(4) 0.049(4) 0.005(3) -0.003(3) 0.019(3)
C01Q 0.052(5) 0.037(4) 0.065(5) 0.002(3) 0.012(4) -0.002(3)
C01R 0.044(4) 0.055(4) 0.053(4) 0.018(3) -0.002(3) 0.019(4)
C01S 0.035(4) 0.042(4) 0.038(4) 0.009(3) -0.003(3) 0.000(3)
C01T 0.053(5) 0.045(4) 0.054(5) -0.001(3) 0.001(4) 0.010(4)
C01U 0.056(5) 0.051(5) 0.055(5) -0.002(4) 0.006(4) 0.000(4)
C01V 0.045(4) 0.069(5) 0.048(4) 0.017(4) 0.007(3) 0.028(4)
C01W 0.041(4) 0.036(4) 0.045(4) 0.004(3) 0.007(3) 0.001(3)
C01X 0.070(5) 0.028(4) 0.063(5) 0.000(4) -0.019(4) 0.016(4)
C01Y 0.044(4) 0.049(4) 0.043(4) 0.004(3) 0.000(3) 0.008(3)
C01Z 0.042(4) 0.038(4) 0.056(5) -0.001(3) 0.012(3) 0.008(3)
C020 0.043(4) 0.037(4) 0.044(4) 0.005(3) 0.009(3) 0.012(3)
C021 0.054(5) 0.049(4) 0.058(5) -0.005(4) -0.031(4) 0.009(4)
C022 0.067(5) 0.029(4) 0.070(5) -0.001(4) -0.021(4) 0.013(4)
C023 0.026(4) 0.054(4) 0.051(4) -0.005(4) -0.003(3) 0.018(3)
C024 0.054(5) 0.042(4) 0.064(5) 0.011(4) 0.020(4) 0.007(4)
C025 0.047(5) 0.046(4) 0.057(5) -0.014(4) -0.014(4) 0.004(4)
C026 0.043(4) 0.028(3) 0.061(5) -0.001(3) 0.004(4) -0.001(3)
C027 0.048(4) 0.034(4) 0.055(5) 0.005(3) -0.003(3) 0.014(3)
C028 0.067(5) 0.051(4) 0.061(4) 0.001(4) -0.017(4) 0.030(3)
C02W 0.077(5) 0.047(4) 0.057(4) -0.011(3) -0.016(4) 0.031(4)
C02J 0.060(5) 0.044(4) 0.066(4) -0.001(3) -0.024(3) 0.028(4)
C01I 0.059(5) 0.044(4) 0.067(4) -0.006(4) -0.017(4) 0.025(3)
C02A 0.067(5) 0.044(4) 0.059(4) -0.001(3) -0.017(3) 0.024(3)
C02S 0.066(5) 0.042(4) 0.062(4) -0.003(3) -0.018(3) 0.027(4)
C029 0.055(5) 0.044(4) 0.055(5) -0.009(4) -0.020(4) 0.014(4)
C02B 0.044(4) 0.039(4) 0.056(5) 0.001(3) -0.006(3) 0.008(3)
C02C 0.040(4) 0.065(5) 0.042(4) 0.007(4) 0.000(3) 0.014(4)
C02D 0.054(5) 0.053(4) 0.046(4) -0.001(4) 0.003(3) 0.006(4)
C02E 0.066(5) 0.055(5) 0.049(5) 0.003(4) 0.000(4) 0.018(4)
C02F 0.050(4) 0.038(4) 0.049(4) 0.009(3) 0.006(3) 0.008(3)
C02G 0.069(5) 0.033(4) 0.038(4) -0.003(3) -0.001(4) 0.005(4)
C02H 0.059(5) 0.044(4) 0.063(5) 0.003(4) -0.020(4) 0.009(4)
C02I 0.075(6) 0.055(5) 0.057(5) 0.005(4) -0.006(4) 0.019(4)
C02K 0.039(4) 0.068(5) 0.042(4) 0.001(4) -0.001(3) 0.014(4)
C02L 0.108(7) 0.048(4) 0.045(5) 0.006(4) 0.003(4) 0.020(5)
C02N 0.063(5) 0.080(6) 0.048(5) 0.005(4) -0.007(4) 0.004(4)
C02O 0.078(6) 0.064(5) 0.045(5) 0.012(4) 0.005(4) 0.008(5)
C02P 0.058(5) 0.049(4) 0.057(5) 0.009(4) -0.005(4) 0.017(4)
C02Q 0.060(5) 0.041(4) 0.072(5) -0.015(4) -0.029(4) 0.017(4)
C02R 0.056(5) 0.053(5) 0.046(5) 0.016(4) -0.011(4) -0.004(4)
C02T 0.053(5) 0.075(5) 0.036(4) 0.019(4) -0.012(3) 0.010(4)
C02U 0.042(5) 0.044(4) 0.053(4) 0.003(3) 0.011(3) 0.008(3)
C02V 0.073(6) 0.050(4) 0.059(5) 0.016(4) 0.012(4) 0.009(4)
C02X 0.085(6) 0.049(4) 0.046(5) -0.002(4) 0.011(4) -0.007(4)
C02Y 0.046(5) 0.088(6) 0.053(5) 0.004(4) -0.005(4) 0.018(4)
C02Z 0.087(6) 0.076(6) 0.044(5) 0.019(4) 0.017(4) 0.020(5)
C030 0.070(6) 0.060(5) 0.057(5) 0.017(4) -0.015(4) 0.013(4)
C031 0.095(7) 0.091(6) 0.057(5) 0.036(4) 0.038(5) 0.050(6)
C032 0.077(6) 0.071(5) 0.048(5) 0.013(4) 0.007(4) 0.016(5)
C033 0.102(7) 0.046(4) 0.048(5) 0.007(4) 0.013(4) 0.012(4)
C034 0.065(7) 0.051(6) 0.056(7) 0.020(5) -0.001(6) 0.000(5)
C035 0.059(5) 0.102(7) 0.064(5) 0.050(5) 0.009(4) 0.015(5)
C036 0.091(7) 0.083(6) 0.049(5) 0.019(4) -0.001(4) 0.019(5)
C037 0.058(5) 0.141(9) 0.051(5) 0.010(5) 0.004(4) 0.038(6)
C038 0.102(8) 0.095(7) 0.059(6) -0.004(5) -0.009(5) 0.060(6)
C039 0.107(8) 0.088(7) 0.059(6) -0.001(5) 0.023(5) 0.017(6)
C03B 0.077(8) 0.060(5) 0.046(5) 0.005(4) 0.009(5) 0.009(6)
C03C 0.062(6) 0.093(7) 0.056(5) 0.031(5) -0.018(4) -0.025(5)
C03E 0.112(8) 0.072(6) 0.045(5) 0.001(4) 0.016(5) -0.015(5)
C03G 0.130(9) 0.122(9) 0.081(7) 0.050(6) 0.054(6) 0.055(7)
C03I 0.144(9) 0.067(6) 0.049(5) -0.004(4) 0.013(5) -0.016(6)
C03J 0.144(9) 0.063(6) 0.059(5) 0.006(5) -0.003(5) 0.028(6)
C03K 0.105(9) 0.146(10) 0.057(6) 0.036(6) 0.012(5) 0.069(8)
C03O 0.087(10) 0.083(9) 0.054(9) 0.030(7) -0.011(8) 0.032(7)
C03P 0.086(8) 0.069(6) 0.061(6) 0.022(5) 0.008(5) 0.017(6)
C40 0.077(6) 0.073(8) 0.057(5) 0.030(5) -0.005(5) 0.015(6)
C41 0.132(11) 0.097(9) 0.055(7) 0.020(6) -0.015(7) -0.004(8)
C16 0.074(10) 0.083(10) 0.057(9) 0.040(7) 0.001(7) 0.010(8)
C40A 0.077(6) 0.073(8) 0.057(5) 0.030(5) -0.005(5) 0.015(6)
C16A 0.123(16) 0.090(14) 0.085(13) -0.004(11) 0.026(12) 0.008(12)
O1 0.062(4) 0.065(4) 0.057(4) -0.012(3) -0.007(3) 0.029(3)
O0 0.040(4) 0.038(3) 0.052(3) 0.001(2) 0.001(2) 0.009(3)
C3 0.042(5) 0.044(4) 0.053(4) 0.003(3) 0.011(3) 0.008(3)
C4 0.068(17) 0.064(16) 0.053(16) 0.010(14) 0.007(14) 0.011(14)
C5 0.102(8) 0.088(7) 0.133(8) 0.041(6) 0.046(7) 0.026(6)
C6 0.153(12) 0.183(13) 0.139(8) 0.011(8) 0.022(9) 0.078(10)
C7 0.127(10) 0.120(9) 0.149(8) 0.012(7) 0.003(8) 0.039(8)
C8 0.101(8) 0.083(7) 0.160(8) 0.016(7) -0.017(7) 0.020(6)
C9 0.120(10) 0.183(12) 0.151(9) 0.045(8) 0.012(8) 0.083(9)
C10 0.112(9) 0.117(9) 0.168(10) 0.079(8) -0.006(8) 0.012(7)
C11 0.150(18) 0.219(19) 0.104(12) 0.031(13) 0.009(12) -0.016(15)
C12 0.109(11) 0.109(12) 0.107(10) 0.008(8) 0.026(8) 0.018(8)
C13 0.071(10) 0.075(10) 0.077(8) 0.013(6) -0.002(7) 0.004(8)
C14 0.059(9) 0.048(8) 0.055(7) -0.005(5) -0.018(6) 0.004(7)
C15 0.073(8) 0.060(8) 0.054(7) 0.008(6) -0.011(6) 0.029(6)
C17 0.104(14) 0.134(14) 0.116(14) 0.061(11) 0.025(10) 0.038(11)
C18 0.075(13) 0.088(14) 0.085(8) 0.001(9) -0.016(7) 0.012(11)
C19 0.097(8) 0.108(8) 0.101(6) 0.021(7) 0.001(6) 0.014(7)
C1A 0.088(8) 0.089(8) 0.093(6) -0.001(6) 0.002(5) 0.013(7)
C1B 0.095(8) 0.077(8) 0.091(6) 0.003(6) 0.001(5) 0.041(6)
C1C 0.098(8) 0.104(8) 0.092(6) -0.002(6) -0.001(6) 0.029(6)
C1D 0.068(9) 0.069(6) 0.086(7) 0.004(7) -0.008(7) 0.020(8)
C20 0.094(8) 0.104(8) 0.083(8) 0.010(7) 0.001(7) 0.033(7)
C1E 0.098(8) 0.100(9) 0.093(8) 0.003(7) 0.005(7) 0.033(7)
C1F 0.088(9) 0.099(9) 0.097(8) 0.009(7) 0.006(7) 0.022(7)
C19A 0.097(8) 0.103(8) 0.106(8) 0.020(7) -0.007(7) 0.023(7)
C18A 0.082(14) 0.090(15) 0.065(10) 0.005(9) 0.015(9) 0.010(11)
C21 0.068(9) 0.069(6) 0.086(7) 0.004(7) -0.008(7) 0.020(8)
C03Q 0.071(10) 0.071(11) 0.060(8) 0.008(8) -0.002(8) -0.002(8)
C41A 0.088(13) 0.092(17) 0.088(16) 0.029(13) 0.012(11) 0.022(13)
O2 0.050(4) 0.044(4) 0.048(4) 0.012(3) -0.011(3) 0.008(3)
C0 0.051(8) 0.039(7) 0.053(8) 0.015(7) -0.009(7) 0.010(6)
C22 0.104(15) 0.081(13) 0.084(14) 0.014(12) -0.007(12) 0.021(12)
C1 0.047(4) 0.055(5) 0.060(5) 0.001(4) -0.003(4) 0.020(4)
C2 0.089(7) 0.088(6) 0.064(5) 0.000(5) 0.013(5) 0.042(6)

loop_
_atom_type_symbol
_atom_type_description
_atom_type_scat_dispersion_real
_atom_type_scat_dispersion_imag
_atom_type_scat_source
C C 0.0033 0.0016 'International Tables Vol C Tables 4.2.6.8 and 6.1.1.4'
H H 0.0000 0.0000 'International Tables Vol C Tables 4.2.6.8 and 6.1.1.4'
O O 0.0106 0.0060 'International Tables Vol C Tables 4.2.6.8 and 6.1.1.4'

loop_
_geom_angle_atom_site_label_1
_geom_angle_atom_site_label_2
_geom_angle_atom_site_label_3
_geom_angle
_geom_angle_site_symmetry_1
_geom_angle_site_symmetry_3
_geom_angle_publ_flag
C00K O001 C02D 118.0(5) . . ?
C00M O002 C02X 117.0(5) . . ?
C010 O003 C02U 118.4(5) . . ?
C02B O004 C030 117.9(5) . . ?
C01Z O005 C033 118.4(5) . . ?
C00W O006 C02Y 118.6(5) . . ?
C00Z O007 C02R 118.2(5) . . ?
C019 O008 C02T 118.2(5) . . ?
C011 O009 C02I 117.5(6) . . ?
C02G O00A C024 117.6(5) . . ?
C00T O00B C03E 117.1(5) . . ?
C01P O00C C034 117.3(10) . . ?
C017 O00D C02V 116.4(5) . . ?
C01K O00E C031 117.2(5) . . ?
C028 O00G C038 117.9(6) . . ?
C01V O00H C40 109.6(9) . . ?
C01V O00H C40A 130.2(11) . . ?
C00Z C00I C01E 121.1(6) . . ?
C020 C00I C00Z 117.8(6) . . ?
C020 C00I C01E 121.0(6) . . ?
C02O O10 C03P 116.5(7) . . ?
C02O O10 C03Q 122.1(16) . . ?
O001 C00K C00R 116.1(6) . . ?
O001 C00K C020 124.2(6) . . ?
C00R C00K C020 119.7(6) . . ?
C00W C00L H00L 119.5 . . ?
C00X C00L H00L 119.5 . . ?
C00X C00L C00W 121.0(6) . . ?
O002 C00M C00V 122.6(6) . . ?
C01N C00M O002 116.8(6) . . ?
C01N C00M C00V 120.5(6) . . ?
C012 C00N H00N 119.4 . . ?
C012 C00N C016 121.2(6) . . ?
C016 C00N H00N 119.4 . . ?
C01H C00O C01R 120.2(6) . . ?
C01H C00O C01V 119.7(7) . . ?
C01V C00O C01R 120.1(6) . . ?
C00S C00P H00P 119.3 . . ?
C019 C00P H00P 119.3 . . ?
C019 C00P C00S 121.5(6) . . ?
C019 C00Q C01R 121.7(6) . . ?
C01S C00Q C019 116.2(6) . . ?
C01S C00Q C01R 122.1(6) . . ?
C00K C00R C018 122.0(6) . . ?
C00K C00R C01W 118.6(6) . . ?
C01W C00R C018 119.3(6) . . ?
C00P C00S C01E 116.6(6) . . ?
C01A C00S C00P 117.9(6) . . ?
C01A C00S C01E 125.2(6) . . ?
O00B C00T C01C 116.3(6) . . ?
O00B C00T C01J 123.0(6) . . ?
C01C C00T C01J 120.7(6) . . ?
C014 C00U C017 118.3(6) . . ?
C014 C00U C01O 119.8(6) . . ?
C017 C00U C01O 121.7(6) . . ?
C00M C00V H00V 119.4 . . ?
C01C C00V C00M 121.2(6) . . ?
C01C C00V H00V 119.4 . . ?
O006 C00W C00L 124.2(6) . . ?
O006 C00W C01G 115.6(6) . . ?
C00L C00W C01G 120.2(6) . . ?
C00L C00X C011 118.7(6) . . ?
C00L C00X C01D 120.8(6) . . ?
C011 C00X C01D 120.5(6) . . ?
C01B C00Y C018 121.6(6) . . ?
C01B C00Y C01Z 117.2(6) . . ?
C01Z C00Y C018 121.2(6) . . ?
O007 C00Z C00I 116.8(6) . . ?
O007 C00Z C01W 123.1(6) . . ?
C00I C00Z C01W 120.1(6) . . ?
C015 C010 O003 116.1(6) . . ?
C015 C010 O0 115.8(19) . . ?
C01B C010 O003 123.4(6) . . ?
C01B C010 C015 120.4(6) . . ?
C01B C010 O0 120(2) . . ?
O009 C011 C027 123.1(6) . . ?
C00X C011 O009 116.0(6) . . ?
C00X C011 C027 120.9(6) . . ?
C00N C012 H012 119.1 . . ?
C00N C012 C016 121.8(6) . 2_666 ?
C016 C012 H012 119.1 2_666 . ?
H01M C013 H01N 107.7 . . ?
C01F C013 H01M 108.9 . . ?
C01F C013 H01N 108.9 . . ?
C01F C013 C01N 113.3(5) . . ?
C01N C013 H01M 108.9 . . ?
C01N C013 H01N 108.9 . . ?
C00U C014 H014 119.5 . . ?
C00U C014 C02G 121.1(7) . . ?
C02G C014 H014 119.5 . . ?
C010 C015 C01D 121.0(6) . . ?
C02F C015 C010 118.3(6) . . ?
C02F C015 C01D 120.7(6) . . ?
C00N C016 C01A 121.1(5) . . ?
C012 C016 C00N 117.0(5) 2_666 . ?
C012 C016 C01A 121.9(5) 2_666 . ?
O00D C017 C00U 115.8(6) . . ?
O00D C017 C01L 124.1(6) . . ?
C00U C017 C01L 120.1(6) . . ?
C00R C018 H01A 108.9 . . ?
C00R C018 H01B 108.9 . . ?
C00Y C018 C00R 113.2(5) . . ?
C00Y C018 H01A 108.9 . . ?
C00Y C018 H01B 108.9 . . ?
H01A C018 H01B 107.7 . . ?
O008 C019 C00P 123.5(6) . . ?
O008 C019 C00Q 115.3(6) . . ?
C00P C019 C00Q 121.2(6) . . ?
C00S C01A C016 122.0(5) . . ?
C00S C01A C01S 119.2(6) . . ?
C01S C01A C016 118.7(5) . . ?
C00Y C01B H01C 118.9 . . ?
C010 C01B C00Y 122.2(6) . . ?
C010 C01B H01C 118.9 . . ?
C00T C01C C01O 121.6(6) . . ?
C00V C01C C00T 118.2(6) . . ?
C00V C01C C01O 120.1(6) . . ?
C00X C01D H01D 109.2 . . ?
C00X C01D H01E 109.2 . . ?
C015 C01D C00X 111.9(5) . . ?
C015 C01D H01D 109.2 . . ?
C015 C01D H01E 109.2 . . ?
H01D C01D H01E 107.9 . . ?
C00I C01E C00S 112.2(5) . . ?
C00I C01E H01F 109.2 . . ?
C00I C01E H01G 109.2 . . ?
C00S C01E H01F 109.2 . . ?
C00S C01E H01G 109.2 . . ?
H01F C01E H01G 107.9 . . ?
C01M C01F C013 119.3(6) . . ?
C01M C01F C02B 118.8(6) . . ?
C02B C01F C013 121.8(6) . . ?
C00W C01G C01T 121.3(6) . . ?
C027 C01G C00W 118.2(6) . . ?
C027 C01G C01T 120.4(6) . . ?
C00O C01H H01H 119.8 . . ?
C00O C01H C01P 120.5(6) . . ?
C01P C01H H01H 119.8 . . ?
C00T C01J H01O 119.6 . . ?
C01N C01J C00T 120.8(6) . . ?
C01N C01J H01O 119.6 . . ?
C01Y C01K O00E 116.7(6) . . ?
C02C C01K O00E 123.7(6) . . ?
C02C C01K C01Y 119.6(7) . . ?
C017 C01L H01P 119.3 . . ?
C026 C01L C017 121.4(7) . . ?
C026 C01L H01P 119.3 . . ?
C01F C01M H01Q 119.2 . . ?
C01F C01M C025 121.6(6) . . ?
C025 C01M H01Q 119.2 . . ?
C00M C01N C013 121.6(5) . . ?
C00M C01N C01J 118.4(6) . . ?
C01J C01N C013 120.0(6) . . ?
C00U C01O H01R 109.4 . . ?
C00U C01O H01T 109.4 . . ?
C01C C01O C00U 111.1(5) . . ?
C01C C01O H01R 109.4 . . ?
C01C C01O H01T 109.4 . . ?
H01R C01O H01T 108.0 . . ?
O00C C01P C01H 121.4(8) . . ?
C023 C01P O00C 117.6(8) . . ?
C023 C01P C01H 120.9(7) . . ?
C023 C01P O2 112.8(11) . . ?
O2 C01P C01H 124.6(10) . . ?
H01U C01Q H01V 107.8 . . ?
C01Y C01Q H01U 109.1 . . ?
C01Y C01Q H01V 109.1 . . ?
C026 C01Q H01U 109.1 . . ?
C026 C01Q H01V 109.1 . . ?
C026 C01Q C01Y 112.7(5) . . ?
C00O C01R C00Q 114.9(5) . . ?
C00O C01R H01I 108.5 . . ?
C00O C01R H01J 108.5 . . ?
C00Q C01R H01I 108.5 . . ?
C00Q C01R H01J 108.5 . . ?
H01I C01R H01J 107.5 . . ?
C00Q C01S C01A 123.8(6) . . ?
C00Q C01S H01S 118.1 . . ?
C01A C01S H01S 118.1 . . ?
C01G C01T H01K 109.4 . . ?
C01G C01T H01L 109.4 . . ?
C01G C01T C023 111.2(5) . . ?
H01K C01T H01L 108.0 . . ?
C023 C01T H01K 109.4 . . ?
C023 C01T H01L 109.4 . . ?
C01Y C01U H01X 119.7 . . ?
C02O C01U H01X 119.7 . . ?
C02O C01U C01Y 120.6(7) . . ?
O00H C01V C00O 116.5(7) . . ?
O00H C01V C02K 124.4(7) . . ?
C00O C01V C02K 119.1(7) . . ?
C00R C01W C00Z 121.2(6) . . ?
C00R C01W H01W 119.4 . . ?
C00Z C01W H01W 119.4 . . ?
C021 C01X H01Y 119.0 . . ?
C022 C01X H01Y 119.0 . . ?
C022 C01X C021 122.0(7) . . ?
C01K C01Y C01Q 122.3(6) . . ?
C01K C01Y C01U 118.7(6) . . ?
C01U C01Y C01Q 119.0(6) . . ?
O005 C01Z C00Y 116.6(6) . . ?
O005 C01Z C02F 122.4(6) . . ?
C00Y C01Z C02F 120.8(6) . . ?
C00I C020 C00K 122.5(6) . . ?
C00I C020 H020 118.7 . . ?
C00K C020 H020 118.7 . . ?
C01X C021 C022 116.4(7) . 2_767 ?
C01X C021 C01I 120.7(6) . . ?
C022 C021 C01I 122.9(7) 2_767 . ?
C01X C022 C021 121.5(7) . 2_767 ?
C01X C022 H022 119.2 . . ?
C021 C022 H022 119.2 2_767 . ?
C01P C023 C01T 122.2(7) . . ?
C01P C023 C02K 117.5(7) . . ?
C02K C023 C01T 120.2(6) . . ?
O00A C024 H02U 110.4 . . ?
O00A C024 H02V 110.4 . . ?
O00A C024 C032 106.7(6) . . ?
H02U C024 H02V 108.6 . . ?
C032 C024 H02U 110.4 . . ?
C032 C024 H02V 110.4 . . ?
C029 C025 C01M 120.7(7) . . ?
C029 C025 O1 115.7(6) . . ?
O1 C025 C01M 123.6(6) . . ?
C01L C026 C01Q 119.5(6) . . ?
C01L C026 C02G 118.6(6) . . ?
C02G C026 C01Q 121.9(7) . . ?
C011 C027 H027 119.5 . . ?
C01G C027 C011 121.0(6) . . ?
C01G C027 H027 119.5 . . ?
O00G C028 C02W 123.5(4) . . ?
O00G C028 C02S 116.5(4) . . ?
C02W C028 C02S 120.0 . . ?
C028 C02W H02W 120.0 . . ?
C028 C02W C02J 120.0 . . ?
C02J C02W H02W 120.0 . . ?
C02W C02J C02Q 116.8(5) . . ?
C01I C02J C02W 120.0 . . ?
C01I C02J C02Q 122.9(5) . . ?
C02J C01I C021 124.8(4) . . ?
C02J C01I C02A 120.0 . . ?
C02A C01I C021 115.2(4) . . ?
C01I C02A H02X 120.0 . . ?
C02S C02A C01I 120.0 . . ?
C02S C02A H02X 120.0 . . ?
C028 C02S C02P 120.1(4) . . ?
C02A C02S C028 120.0 . . ?
C02A C02S C02P 119.9(4) . . ?
C025 C029 C02H 117.5(6) . . ?
C025 C029 C02Q 123.8(7) . . ?
C02H C029 C02Q 118.7(6) . . ?
O004 C02B C01F 117.0(6) . . ?
O004 C02B C02H 123.8(6) . . ?
C02H C02B C01F 119.3(6) . . ?
C01K C02C H02Y 118.4 . . ?
C01K C02C C02E 123.1(6) . . ?
C02E C02C H02Y 118.4 . . ?
O001 C02D H02A 110.3 . . ?
O001 C02D H02B 110.3 . . ?
O001 C02D C02N 107.1(6) . . ?
H02A C02D H02B 108.6 . . ?
C02N C02D H02A 110.3 . . ?
C02N C02D H02B 110.3 . . ?
C02C C02E C02O 116.5(7) . . ?
C02C C02E C02P 121.9(6) . . ?
C02O C02E C02P 121.5(7) . . ?
C015 C02F C01Z 120.9(6) . . ?
C015 C02F H02F 119.6 . . ?
C01Z C02F H02F 119.6 . . ?
C014 C02G O00A 123.4(6) . . ?
C026 C02G O00A 116.2(6) . . ?
C026 C02G C014 120.5(7) . . ?
C029 C02H H02Z 118.9 . . ?
C02B C02H C029 122.1(7) . . ?
C02B C02H H02Z 118.9 . . ?
O009 C02I H02C 110.1 . . ?
O009 C02I H02D 110.1 . . ?
O009 C02I C02L 108.0(6) . . ?
H02C C02I H02D 108.4 . . ?
C02L C02I H02C 110.1 . . ?
C02L C02I H02D 110.1 . . ?
C01V C02K H02K 118.8 . . ?
C023 C02K C01V 122.3(6) . . ?
C023 C02K H02K 118.8 . . ?
C02I C02L H02E 109.5 . . ?
C02I C02L H02G 109.5 . . ?
C02I C02L H02H 109.5 . . ?
H02E C02L H02G 109.5 . . ?
H02E C02L H02H 109.5 . . ?
H02G C02L H02H 109.5 . . ?
C02D C02N H02I 109.5 . . ?
C02D C02N H02J 109.5 . . ?
C02D C02N H02L 109.5 . . ?
H02I C02N H02J 109.5 . . ?
H02I C02N H02L 109.5 . . ?
H02J C02N H02L 109.5 . . ?
C01U C02O O10 123.3(7) . . ?
C01U C02O C02E 121.4(7) . . ?
C02E C02O O10 115.4(7) . . ?
C02S C02P H02 108.7 . . ?
C02S C02P H 108.7 . . ?
C02E C02P C02S 114.1(5) . . ?
C02E C02P H02 108.7 . . ?
C02E C02P H 108.7 . . ?
H02 C02P H 107.6 . . ?
C02J C02Q H1 109.5 . . ?
C02J C02Q HA 109.5 . . ?
C029 C02Q C02J 110.7(5) . . ?
C029 C02Q H1 109.5 . . ?
C029 C02Q HA 109.5 . . ?
H1 C02Q HA 108.1 . . ?
O007 C02R H02M 110.4 . . ?
O007 C02R H02N 110.4 . . ?
O007 C02R C03C 106.7(6) . . ?
H02M C02R H02N 108.6 . . ?
C03C C02R H02M 110.4 . . ?
C03C C02R H02N 110.4 . . ?
O008 C02T H02O 110.1 . . ?
O008 C02T H02P 110.1 . . ?
O008 C02T C035 107.8(6) . . ?
H02O C02T H02P 108.5 . . ?
C035 C02T H02O 110.1 . . ?
C035 C02T H02P 110.1 . . ?
O003 C02U H02Q 110.2 . . ?
O003 C02U H02R 110.2 . . ?
O003 C02U C03B 107.4(6) . . ?
H02Q C02U H02R 108.5 . . ?
C03B C02U H02Q 110.2 . . ?
C03B C02U H02R 110.2 . . ?
O00D C02V H2 110.3 . . ?
O00D C02V HB 110.3 . . ?
O00D C02V C02Z 107.3(6) . . ?
H2 C02V HB 108.5 . . ?
C02Z C02V H2 110.3 . . ?
C02Z C02V HB 110.3 . . ?
O002 C02X H3 110.4 . . ?
O002 C02X HC 110.4 . . ?
O002 C02X C03I 106.4(6) . . ?
H3 C02X HC 108.6 . . ?
C03I C02X H3 110.4 . . ?
C03I C02X HC 110.4 . . ?
O006 C02Y H02S 110.6 . . ?
O006 C02Y H02T 110.6 . . ?
O006 C02Y C037 105.7(6) . . ?
H02S C02Y H02T 108.7 . . ?
C037 C02Y H02S 110.6 . . ?
C037 C02Y H02T 110.6 . . ?
C02V C02Z H4 109.5 . . ?
C02V C02Z HD 109.5 . . ?
C02V C02Z HE 109.5 . . ?
H4 C02Z HD 109.5 . . ?
H4 C02Z HE 109.5 . . ?
HD C02Z HE 109.5 . . ?
O004 C030 H03W 110.1 . . ?
O004 C030 H03X 110.1 . . ?
O004 C030 C036 107.8(6) . . ?
H03W C030 H03X 108.5 . . ?
C036 C030 H03W 110.1 . . ?
C036 C030 H03X 110.1 . . ?
O00E C031 H03Y 110.5 . . ?
O00E C031 HF 110.5 . . ?
O00E C031 C03G 106.1(6) . . ?
H03Y C031 HF 108.7 . . ?
C03G C031 H03Y 110.5 . . ?
C03G C031 HF 110.5 . . ?
C024 C032 H03Z 109.5 . . ?
C024 C032 HG 109.5 . . ?
C024 C032 HH 109.5 . . ?
H03Z C032 HG 109.5 . . ?
H03Z C032 HH 109.5 . . ?
HG C032 HH 109.5 . . ?
O005 C033 H03A 110.2 . . ?
O005 C033 H03B 110.2 . . ?
O005 C033 C03J 107.5(6) . . ?
H03A C033 H03B 108.5 . . ?
C03J C033 H03A 110.2 . . ?
C03J C033 H03B 110.2 . . ?
O00C C034 H03C 111.0 . . ?
O00C C034 H03D 111.0 . . ?
O00C C034 C03O 103.7(10) . . ?
H03C C034 H03D 109.0 . . ?
C03O C034 H03C 111.0 . . ?
C03O C034 H03D 111.0 . . ?
C02T C035 H03E 109.5 . . ?
C02T C035 H03F 109.5 . . ?
C02T C035 H03G 109.5 . . ?
H03E C035 H03F 109.5 . . ?
H03E C035 H03G 109.5 . . ?
H03F C035 H03G 109.5 . . ?
C030 C036 H03 109.5 . . ?
C030 C036 HI 109.5 . . ?
C030 C036 HJ 109.5 . . ?
H03 C036 HI 109.5 . . ?
H03 C036 HJ 109.5 . . ?
HI C036 HJ 109.5 . . ?
C02Y C037 H03H 109.5 . . ?
C02Y C037 H03I 109.5 . . ?
C02Y C037 H03J 109.5 . . ?
H03H C037 H03I 109.5 . . ?
H03H C037 H03J 109.5 . . ?
H03I C037 H03J 109.5 . . ?
O00G C038 H5 110.0 . . ?
O00G C038 HK 110.0 . . ?
O00G C038 C03K 108.7(8) . . ?
H5 C038 HK 108.3 . . ?
C03K C038 H5 110.0 . . ?
C03K C038 HK 110.0 . . ?
H6 C039 HL 109.5 . . ?
H6 C039 HM 109.5 . . ?
HL C039 HM 109.5 . . ?
C03E C039 H6 109.5 . . ?
C03E C039 HL 109.5 . . ?
C03E C039 HM 109.5 . . ?
C02U C03B H03K 109.5 . . ?
C02U C03B H03L 109.5 . . ?
C02U C03B H03M 109.5 . . ?
H03K C03B H03L 109.5 . . ?
H03K C03B H03M 109.5 . . ?
H03L C03B H03M 109.5 . . ?
C02R C03C H03N 109.5 . . ?
C02R C03C H03O 109.5 . . ?
C02R C03C H03P 109.5 . . ?
H03N C03C H03O 109.5 . . ?
H03N C03C H03P 109.5 . . ?
H03O C03C H03P 109.5 . . ?
O00B C03E C039 108.9(7) . . ?
O00B C03E H7 109.9 . . ?
O00B C03E HN 109.9 . . ?
C039 C03E H7 109.9 . . ?
C039 C03E HN 109.9 . . ?
H7 C03E HN 108.3 . . ?
C031 C03G H8 109.5 . . ?
C031 C03G HO 109.5 . . ?
C031 C03G HP 109.5 . . ?
H8 C03G HO 109.5 . . ?
H8 C03G HP 109.5 . . ?
HO C03G HP 109.5 . . ?
C02X C03I H9 109.5 . . ?
C02X C03I HQ 109.5 . . ?
C02X C03I HR 109.5 . . ?
H9 C03I HQ 109.5 . . ?
H9 C03I HR 109.5 . . ?
HQ C03I HR 109.5 . . ?
C033 C03J H03Q 109.5 . . ?
C033 C03J H03R 109.5 . . ?
C033 C03J H03S 109.5 . . ?
H03Q C03J H03R 109.5 . . ?
H03Q C03J H03S 109.5 . . ?
H03R C03J H03S 109.5 . . ?
C038 C03K H10 109.5 . . ?
C038 C03K HS 109.5 . . ?
C038 C03K HT 109.5 . . ?
H10 C03K HS 109.5 . . ?
H10 C03K HT 109.5 . . ?
HS C03K HT 109.5 . . ?
C034 C03O H03T 109.5 . . ?
C034 C03O H03U 109.5 . . ?
C034 C03O H03V 109.5 . . ?
H03T C03O H03U 109.5 . . ?
H03T C03O H03V 109.5 . . ?
H03U C03O H03V 109.5 . . ?
O10 C03P H11 110.3 . . ?
O10 C03P HU 110.3 . . ?
O10 C03P C41 107.0(10) . . ?
H11 C03P HU 108.6 . . ?
C41 C03P H11 110.3 . . ?
C41 C03P HU 110.3 . . ?
O00H C40 H40A 110.0 . . ?
O00H C40 H40B 110.0 . . ?
H40A C40 H40B 108.4 . . ?
C16A C40 O00H 108.5(17) . . ?
C16A C40 H40A 110.0 . . ?
C16A C40 H40B 110.0 . . ?
C03P C41 H41A 109.5 . . ?
C03P C41 H41B 109.5 . . ?
C03P C41 H41C 109.5 . . ?
H41A C41 H41B 109.5 . . ?
H41A C41 H41C 109.5 . . ?
H41B C41 H41C 109.5 . . ?
H16A C16 H16B 109.5 . . ?
H16A C16 H16C 109.5 . . ?
H16B C16 H16C 109.5 . . ?
C40A C16 H16A 109.5 . . ?
C40A C16 H16B 109.5 . . ?
C40A C16 H16C 109.5 . . ?
O00H C40A H40C 104.1 . . ?
O00H C40A H40D 104.1 . . ?
C16 C40A O00H 133(2) . . ?
C16 C40A H40C 104.1 . . ?
C16 C40A H40D 104.1 . . ?
H40C C40A H40D 105.5 . . ?
C40 C16A H16D 109.5 . . ?
C40 C16A H16E 109.5 . . ?
C40 C16A H16F 109.5 . . ?
H16D C16A H16E 109.5 . . ?
H16D C16A H16F 109.5 . . ?
H16E C16A H16F 109.5 . . ?
C025 O1 C1 117.2(5) . . ?
C010 O0 C3 118(3) . . ?
O0 C3 H3A 109.8 . . ?
O0 C3 H3B 109.8 . . ?
O0 C3 C4 109(3) . . ?
H3A C3 H3B 108.3 . . ?
C4 C3 H3A 109.8 . . ?
C4 C3 H3B 109.8 . . ?
C3 C4 H4A 109.5 . . ?
C3 C4 H4B 109.5 . . ?
C3 C4 H4C 109.5 . . ?
H4A C4 H4B 109.5 . . ?
H4A C4 H4C 109.5 . . ?
H4B C4 H4C 109.5 . . ?
H5A C5 H5B 109.5 . . ?
H5A C5 H5C 109.5 . . ?
H5B C5 H5C 109.5 . . ?
C6 C5 H5A 109.5 . . ?
C6 C5 H5B 109.5 . . ?
C6 C5 H5C 109.5 . . ?
C5 C6 H6A 106.0 . . ?
C5 C6 H6B 106.0 . . ?
H6A C6 H6B 106.3 . . ?
C7 C6 C5 125.2(11) . . ?
C7 C6 H6A 106.0 . . ?
C7 C6 H6B 106.0 . . ?
C6 C7 H7A 106.6 . . ?
C6 C7 H7B 106.6 . . ?
C6 C7 C8 122.8(11) . . ?
H7A C7 H7B 106.6 . . ?
C8 C7 H7A 106.6 . . ?
C8 C7 H7B 106.6 . . ?
C7 C8 H8A 108.0 . . ?
C7 C8 H8B 108.0 . . ?
H8A C8 H8B 107.3 . . ?
C9 C8 C7 117.0(9) . . ?
C9 C8 H8A 108.0 . . ?
C9 C8 H8B 108.0 . . ?
C8 C9 H9A 108.1 . . ?
C8 C9 H9B 108.1 . . ?
C8 C9 C10 116.6(10) . . ?
H9A C9 H9B 107.3 . . ?
C10 C9 H9A 108.1 . . ?
C10 C9 H9B 108.1 . . ?
C9 C10 H10A 109.5 . . ?
C9 C10 H10B 109.5 . . ?
C9 C10 H10C 109.5 . . ?
H10A C10 H10B 109.5 . . ?
H10A C10 H10C 109.5 . . ?
H10B C10 H10C 109.5 . . ?
H11A C11 H11B 109.5 . . ?
H11A C11 H11C 109.5 . . ?
H11B C11 H11C 109.5 . . ?
C12 C11 H11A 109.5 . . ?
C12 C11 H11B 109.5 . . ?
C12 C11 H11C 109.5 . . ?
C11 C12 H12A 110.5 . . ?
C11 C12 H12B 110.5 . . ?
H12A C12 H12B 108.7 . . ?
C13 C12 C11 106.1(14) . . ?
C13 C12 H12A 110.5 . . ?
C13 C12 H12B 110.5 . . ?
C12 C13 H13A 108.3 . . ?
C12 C13 H13B 108.3 . . ?
H13A C13 H13B 107.4 . . ?
C14 C13 C12 115.9(14) . . ?
C14 C13 H13A 108.3 . . ?
C14 C13 H13B 108.3 . . ?
C13 C14 H14A 109.1 . . ?
C13 C14 H14B 109.1 . . ?
C13 C14 C15 112.6(10) . . ?
H14A C14 H14B 107.8 . . ?
C15 C14 H14A 109.1 . . ?
C15 C14 H14B 109.1 . . ?
C14 C15 H15A 109.8 . . ?
C14 C15 H15B 109.8 . . ?
H15A C15 H15B 108.2 . . ?
C17 C15 C14 109.6(12) . . ?
C17 C15 H15A 109.8 . . ?
C17 C15 H15B 109.8 . . ?
C15 C17 H17A 109.5 . . ?
C15 C17 H17B 109.5 . . ?
C15 C17 H17C 109.5 . . ?
H17A C17 H17B 109.5 . . ?
H17A C17 H17C 109.5 . . ?
H17B C17 H17C 109.5 . . ?
H18A C18 H18B 109.5 . . ?
H18A C18 H18C 109.5 . . ?
H18B C18 H18C 109.5 . . ?
C19 C18 H18A 109.5 . . ?
C19 C18 H18B 109.5 . . ?
C19 C18 H18C 109.5 . . ?
C18 C19 H19A 107.7 . . ?
C18 C19 H19B 107.7 . . ?
H19A C19 H19B 107.1 . . ?
C1A C19 C18 118.3(15) . . ?
C1A C19 H19A 107.7 . . ?
C1A C19 H19B 107.7 . . ?
C19 C1A H1AA 107.3 . . ?
C19 C1A H1AB 107.3 . . ?
C19 C1A C1B 120.0(14) . . ?
H1AA C1A H1AB 106.9 . . ?
C1B C1A H1AA 107.3 . . ?
C1B C1A H1AB 107.3 . . ?
C1A C1B H1BA 107.1 . . ?
C1A C1B H1BB 107.1 . . ?
H1BA C1B H1BB 106.8 . . ?
C1C C1B C1A 121.1(14) . . ?
C1C C1B H1BA 107.1 . . ?
C1C C1B H1BB 107.1 . . ?
C1B C1C H1CA 107.5 . . ?
C1B C1C H1CB 107.5 . . ?
C1B C1C C1D 119.5(18) . . ?
H1CA C1C H1CB 107.0 . . ?
C1D C1C H1CA 107.5 . . ?
C1D C1C H1CB 107.4 . . ?
C1C C1D H1DA 109.5 . . ?
C1C C1D H1DB 109.5 . . ?
C1C C1D H1DC 109.5 . . ?
H1DA C1D H1DB 109.5 . . ?
H1DA C1D H1DC 109.5 . . ?
H1DB C1D H1DC 109.5 . . ?
H20A C20 H20B 106.7 . . ?
C1E C20 H20A 106.9 . . ?
C1E C20 H20B 106.9 . . ?
C1E C20 C21 122(2) . . ?
C21 C20 H20A 106.9 . . ?
C21 C20 H20B 106.9 . . ?
C20 C1E H1EA 105.8 . . ?
C20 C1E H1EB 105.8 . . ?
C20 C1E C1F 126.1(18) . . ?
H1EA C1E H1EB 106.2 . . ?
C1F C1E H1EA 105.8 . . ?
C1F C1E H1EB 105.8 . . ?
C1E C1F H1FA 106.5 . . ?
C1E C1F H1FB 106.5 . . ?
C1E C1F C19A 123.4(18) . . ?
H1FA C1F H1FB 106.5 . . ?
C19A C1F H1FA 106.5 . . ?
C19A C1F H1FB 106.5 . . ?
C1F C19A H19C 107.4 . . ?
C1F C19A H19D 107.4 . . ?
C1F C19A C18A 119.8(17) . . ?
H19C C19A H19D 106.9 . . ?
C18A C19A H19C 107.4 . . ?
C18A C19A H19D 107.4 . . ?
C19A C18A H18D 109.5 . . ?
C19A C18A H18E 109.5 . . ?
C19A C18A H18F 109.5 . . ?
H18D C18A H18E 109.5 . . ?
H18D C18A H18F 109.5 . . ?
H18E C18A H18F 109.5 . . ?
C20 C21 H21A 109.5 . . ?
C20 C21 H21B 109.5 . . ?
C20 C21 H21C 109.5 . . ?
H21A C21 H21B 109.5 . . ?
H21A C21 H21C 109.5 . . ?
H21B C21 H21C 109.5 . . ?
O10 C03Q H12 111.9 . . ?
O10 C03Q HV 111.9 . . ?
O10 C03Q C41A 99.4(17) . . ?
H12 C03Q HV 109.6 . . ?
C41A C03Q H12 111.9 . . ?
C41A C03Q HV 111.9 . . ?
C03Q C41A H41D 109.5 . . ?
C03Q C41A H41E 109.5 . . ?
C03Q C41A H41F 109.5 . . ?
H41D C41A H41E 109.5 . . ?
H41D C41A H41F 109.5 . . ?
H41E C41A H41F 109.5 . . ?
C01P O2 C0 115.7(16) . . ?
O2 C0 H0A 111.4 . . ?
O2 C0 H0B 111.4 . . ?
O2 C0 C22 102.1(16) . . ?
H0A C0 H0B 109.2 . . ?
C22 C0 H0A 111.4 . . ?
C22 C0 H0B 111.4 . . ?
C0 C22 H22A 109.5 . . ?
C0 C22 H22B 109.5 . . ?
C0 C22 H22C 109.5 . . ?
H22A C22 H22B 109.5 . . ?
H22A C22 H22C 109.5 . . ?
H22B C22 H22C 109.5 . . ?
O1 C1 H1A 110.3 . . ?
O1 C1 H1B 110.3 . . ?
O1 C1 C2 106.9(6) . . ?
H1A C1 H1B 108.6 . . ?
C2 C1 H1A 110.3 . . ?
C2 C1 H1B 110.3 . . ?
C1 C2 H2A 109.5 . . ?
C1 C2 H2B 109.5 . . ?
C1 C2 H2C 109.5 . . ?
H2A C2 H2B 109.5 . . ?
H2A C2 H2C 109.5 . . ?
H2B C2 H2C 109.5 . . ?

loop_
_geom_bond_atom_site_label_1
_geom_bond_atom_site_label_2
_geom_bond_distance
_geom_bond_site_symmetry_2
_geom_bond_publ_flag
O001 C00K 1.380(7) . ?
O001 C02D 1.421(7) . ?
O002 C00M 1.391(7) . ?
O002 C02X 1.418(8) . ?
O003 C010 1.400(7) . ?
O003 C02U 1.419(8) . ?
O004 C02B 1.380(7) . ?
O004 C030 1.421(7) . ?
O005 C01Z 1.385(7) . ?
O005 C033 1.423(8) . ?
O006 C00W 1.387(7) . ?
O006 C02Y 1.443(7) . ?
O007 C00Z 1.383(7) . ?
O007 C02R 1.435(7) . ?
O008 C019 1.374(7) . ?
O008 C02T 1.433(7) . ?
O009 C011 1.391(7) . ?
O009 C02I 1.413(8) . ?
O00A C024 1.444(7) . ?
O00A C02G 1.395(7) . ?
O00B C00T 1.385(7) . ?
O00B C03E 1.410(8) . ?
O00C C01P 1.407(10) . ?
O00C C034 1.454(11) . ?
O00D C017 1.378(7) . ?
O00D C02V 1.434(8) . ?
O00E C01K 1.389(8) . ?
O00E C031 1.420(7) . ?
O00G C028 1.387(6) . ?
O00G C038 1.440(8) . ?
O00H C01V 1.374(8) . ?
O00H C40 1.462(12) . ?
O00H C40A 1.420(14) . ?
C00I C00Z 1.389(8) . ?
C00I C01E 1.509(8) . ?
C00I C020 1.385(8) . ?
O10 C02O 1.394(8) . ?
O10 C03P 1.447(11) . ?
O10 C03Q 1.440(17) . ?
C00K C00R 1.387(8) . ?
C00K C020 1.390(8) . ?
C00L H00L 0.9500 . ?
C00L C00W 1.398(8) . ?
C00L C00X 1.379(8) . ?
C00M C00V 1.398(8) . ?
C00M C01N 1.388(8) . ?
C00N H00N 0.9500 . ?
C00N C012 1.388(8) . ?
C00N C016 1.398(8) . ?
C00O C01H 1.381(8) . ?
C00O C01R 1.515(9) . ?
C00O C01V 1.386(9) . ?
C00P H00P 0.9500 . ?
C00P C00S 1.413(8) . ?
C00P C019 1.378(8) . ?
C00Q C019 1.405(9) . ?
C00Q C01R 1.525(8) . ?
C00Q C01S 1.373(8) . ?
C00R C018 1.510(8) . ?
C00R C01W 1.389(8) . ?
C00S C01A 1.379(8) . ?
C00S C01E 1.515(8) . ?
C00T C01C 1.388(9) . ?
C00T C01J 1.401(8) . ?
C00U C014 1.386(9) . ?
C00U C017 1.394(8) . ?
C00U C01O 1.518(9) . ?
C00V H00V 0.9500 . ?
C00V C01C 1.387(8) . ?
C00W C01G 1.402(8) . ?
C00X C011 1.384(8) . ?
C00X C01D 1.529(8) . ?
C00Y C018 1.509(8) . ?
C00Y C01B 1.389(8) . ?
C00Y C01Z 1.389(9) . ?
C00Z C01W 1.406(9) . ?
C010 C015 1.385(8) . ?
C010 C01B 1.384(8) . ?
C010 O0 1.404(19) . ?
C011 C027 1.391(9) . ?
C012 H012 0.9500 . ?
C012 C016 1.396(8) 2_666 ?
C013 H01M 0.9900 . ?
C013 H01N 0.9900 . ?
C013 C01F 1.511(8) . ?
C013 C01N 1.534(8) . ?
C014 H014 0.9500 . ?
C014 C02G 1.394(9) . ?
C015 C01D 1.522(8) . ?
C015 C02F 1.385(8) . ?
C016 C01A 1.495(8) . ?
C017 C01L 1.395(9) . ?
C018 H01A 0.9900 . ?
C018 H01B 0.9900 . ?
C01A C01S 1.405(8) . ?
C01B H01C 0.9500 . ?
C01C C01O 1.510(8) . ?
C01D H01D 0.9900 . ?
C01D H01E 0.9900 . ?
C01E H01F 0.9900 . ?
C01E H01G 0.9900 . ?
C01F C01M 1.369(8) . ?
C01F C02B 1.405(9) . ?
C01G C01T 1.509(8) . ?
C01G C027 1.385(8) . ?
C01H H01H 0.9500 . ?
C01H C01P 1.407(9) . ?
C01J H01O 0.9500 . ?
C01J C01N 1.390(8) . ?
C01K C01Y 1.378(8) . ?
C01K C02C 1.373(9) . ?
C01L H01P 0.9500 . ?
C01L C026 1.378(9) . ?
C01M H01Q 0.9500 . ?
C01M C025 1.395(9) . ?
C01O H01R 0.9900 . ?
C01O H01T 0.9900 . ?
C01P C023 1.388(8) . ?
C01P O2 1.403(14) . ?
C01Q H01U 0.9900 . ?
C01Q H01V 0.9900 . ?
C01Q C01Y 1.521(9) . ?
C01Q C026 1.517(9) . ?
C01R H01I 0.9900 . ?
C01R H01J 0.9900 . ?
C01S H01S 0.9500 . ?
C01T H01K 0.9900 . ?
C01T H01L 0.9900 . ?
C01T C023 1.520(9) . ?
C01U H01X 0.9500 . ?
C01U C01Y 1.399(9) . ?
C01U C02O 1.376(10) . ?
C01V C02K 1.402(10) . ?
C01W H01W 0.9500 . ?
C01X H01Y 0.9500 . ?
C01X C021 1.406(9) . ?
C01X C022 1.383(10) . ?
C01Z C02F 1.402(8) . ?
C020 H020 0.9500 . ?
C021 C022 1.408(9) 2_767 ?
C021 C01I 1.493(9) . ?
C022 H022 0.9500 . ?
C023 C02K 1.390(9) . ?
C024 H02U 0.9900 . ?
C024 H02V 0.9900 . ?
C024 C032 1.512(9) . ?
C025 C029 1.384(9) . ?
C025 O1 1.385(8) . ?
C026 C02G 1.384(9) . ?
C027 H027 0.9500 . ?
C028 C02W 1.3900 . ?
C028 C02S 1.3900 . ?
C02W H02W 0.9500 . ?
C02W C02J 1.3900 . ?
C02J C01I 1.3900 . ?
C02J C02Q 1.543(7) . ?
C01I C02A 1.3900 . ?
C02A H02X 0.9500 . ?
C02A C02S 1.3900 . ?
C02S C02P 1.531(8) . ?
C029 C02H 1.403(9) . ?
C029 C02Q 1.520(9) . ?
C02B C02H 1.386(9) . ?
C02C H02Y 0.9500 . ?
C02C C02E 1.387(9) . ?
C02D H02A 0.9900 . ?
C02D H02B 0.9900 . ?
C02D C02N 1.505(9) . ?
C02E C02O 1.391(9) . ?
C02E C02P 1.527(9) . ?
C02F H02F 0.9500 . ?
C02H H02Z 0.9500 . ?
C02I H02C 0.9900 . ?
C02I H02D 0.9900 . ?
C02I C02L 1.519(9) . ?
C02K H02K 0.9500 . ?
C02L H02E 0.9800 . ?
C02L H02G 0.9800 . ?
C02L H02H 0.9800 . ?
C02N H02I 0.9800 . ?
C02N H02J 0.9800 . ?
C02N H02L 0.9800 . ?
C02P H02 0.9900 . ?
C02P H 0.9900 . ?
C02Q H1 0.9900 . ?
C02Q HA 0.9900 . ?
C02R H02M 0.9900 . ?
C02R H02N 0.9900 . ?
C02R C03C 1.511(9) . ?
C02T H02O 0.9900 . ?
C02T H02P 0.9900 . ?
C02T C035 1.501(9) . ?
C02U H02Q 0.9900 . ?
C02U H02R 0.9900 . ?
C02U C03B 1.496(10) . ?
C02V H2 0.9900 . ?
C02V HB 0.9900 . ?
C02V C02Z 1.504(9) . ?
C02X H3 0.9900 . ?
C02X HC 0.9900 . ?
C02X C03I 1.513(9) . ?
C02Y H02S 0.9900 . ?
C02Y H02T 0.9900 . ?
C02Y C037 1.495(9) . ?
C02Z H4 0.9800 . ?
C02Z HD 0.9800 . ?
C02Z HE 0.9800 . ?
C030 H03W 0.9900 . ?
C030 H03X 0.9900 . ?
C030 C036 1.488(9) . ?
C031 H03Y 0.9900 . ?
C031 HF 0.9900 . ?
C031 C03G 1.535(10) . ?
C032 H03Z 0.9800 . ?
C032 HG 0.9800 . ?
C032 HH 0.9800 . ?
C033 H03A 0.9900 . ?
C033 H03B 0.9900 . ?
C033 C03J 1.506(9) . ?
C034 H03C 0.9900 . ?
C034 H03D 0.9900 . ?
C034 C03O 1.625(14) . ?
C035 H03E 0.9800 . ?
C035 H03F 0.9800 . ?
C035 H03G 0.9800 . ?
C036 H03 0.9800 . ?
C036 HI 0.9800 . ?
C036 HJ 0.9800 . ?
C037 H03H 0.9800 . ?
C037 H03I 0.9800 . ?
C037 H03J 0.9800 . ?
C038 H5 0.9900 . ?
C038 HK 0.9900 . ?
C038 C03K 1.483(12) . ?
C039 H6 0.9800 . ?
C039 HL 0.9800 . ?
C039 HM 0.9800 . ?
C039 C03E 1.474(9) . ?
C03B H03K 0.9800 . ?
C03B H03L 0.9800 . ?
C03B H03M 0.9800 . ?
C03C H03N 0.9800 . ?
C03C H03O 0.9800 . ?
C03C H03P 0.9800 . ?
C03E H7 0.9900 . ?
C03E HN 0.9900 . ?
C03G H8 0.9800 . ?
C03G HO 0.9800 . ?
C03G HP 0.9800 . ?
C03I H9 0.9800 . ?
C03I HQ 0.9800 . ?
C03I HR 0.9800 . ?
C03J H03Q 0.9800 . ?
C03J H03R 0.9800 . ?
C03J H03S 0.9800 . ?
C03K H10 0.9800 . ?
C03K HS 0.9800 . ?
C03K HT 0.9800 . ?
C03O H03T 0.9800 . ?
C03O H03U 0.9800 . ?
C03O H03V 0.9800 . ?
C03P H11 0.9900 . ?
C03P HU 0.9900 . ?
C03P C41 1.541(15) . ?
C40 H40A 0.9900 . ?
C40 H40B 0.9900 . ?
C40 C16A 1.37(3) . ?
C41 H41A 0.9800 . ?
C41 H41B 0.9800 . ?
C41 H41C 0.9800 . ?
C16 H16A 0.9800 . ?
C16 H16B 0.9800 . ?
C16 H16C 0.9800 . ?
C16 C40A 1.14(2) . ?
C40A H40C 0.9900 . ?
C40A H40D 0.9900 . ?
C16A H16D 0.9800 . ?
C16A H16E 0.9800 . ?
C16A H16F 0.9800 . ?
O1 C1 1.418(8) . ?
O0 C3 1.41(2) . ?
C3 H3A 0.9900 . ?
C3 H3B 0.9900 . ?
C3 C4 1.49(2) . ?
C4 H4A 0.9800 . ?
C4 H4B 0.9800 . ?
C4 H4C 0.9800 . ?
C5 H5A 0.9800 . ?
C5 H5B 0.9800 . ?
C5 H5C 0.9800 . ?
C5 C6 1.466(9) . ?
C6 H6A 0.9900 . ?
C6 H6B 0.9900 . ?
C6 C7 1.391(9) . ?
C7 H7A 0.9900 . ?
C7 H7B 0.9900 . ?
C7 C8 1.477(9) . ?
C8 H8A 0.9900 . ?
C8 H8B 0.9900 . ?
C8 C9 1.453(9) . ?
C9 H9A 0.9900 . ?
C9 H9B 0.9900 . ?
C9 C10 1.475(9) . ?
C10 H10A 0.9800 . ?
C10 H10B 0.9800 . ?
C10 H10C 0.9800 . ?
C11 H11A 0.9800 . ?
C11 H11B 0.9800 . ?
C11 H11C 0.9800 . ?
C11 C12 1.558(12) . ?
C12 H12A 0.9900 . ?
C12 H12B 0.9900 . ?
C12 C13 1.526(11) . ?
C13 H13A 0.9900 . ?
C13 H13B 0.9900 . ?
C13 C14 1.512(10) . ?
C14 H14A 0.9900 . ?
C14 H14B 0.9900 . ?
C14 C15 1.530(11) . ?
C15 H15A 0.9900 . ?
C15 H15B 0.9900 . ?
C15 C17 1.520(12) . ?
C17 H17A 0.9800 . ?
C17 H17B 0.9800 . ?
C17 H17C 0.9800 . ?
C18 H18A 0.9800 . ?
C18 H18B 0.9800 . ?
C18 H18C 0.9800 . ?
C18 C19 1.485(11) . ?
C19 H19A 0.9900 . ?
C19 H19B 0.9900 . ?
C19 C1A 1.477(11) . ?
C1A H1AA 0.9900 . ?
C1A H1AB 0.9900 . ?
C1A C1B 1.480(11) . ?
C1B H1BA 0.9900 . ?
C1B H1BB 0.9900 . ?
C1B C1C 1.459(11) . ?
C1C H1CA 0.9900 . ?
C1C H1CB 0.9900 . ?
C1C C1D 1.486(12) . ?
C1D H1DA 0.9800 . ?
C1D H1DB 0.9800 . ?
C1D H1DC 0.9800 . ?
C20 H20A 0.9900 . ?
C20 H20B 0.9900 . ?
C20 C1E 1.430(13) . ?
C20 C21 1.48(3) . ?
C1E H1EA 0.9900 . ?
C1E H1EB 0.9900 . ?
C1E C1F 1.456(13) . ?
C1F H1FA 0.9900 . ?
C1F H1FB 0.9900 . ?
C1F C19A 1.457(14) . ?
C19A H19C 0.9900 . ?
C19A H19D 0.9900 . ?
C19A C18A 1.473(14) . ?
C18A H18D 0.9800 . ?
C18A H18E 0.9800 . ?
C18A H18F 0.9800 . ?
C21 H21A 0.9800 . ?
C21 H21B 0.9800 . ?
C21 H21C 0.9800 . ?
C03Q H12 0.9900 . ?
C03Q HV 0.9900 . ?
C03Q C41A 1.57(2) . ?
C41A H41D 0.9800 . ?
C41A H41E 0.9800 . ?
C41A H41F 0.9800 . ?
O2 C0 1.459(15) . ?
C0 H0A 0.9900 . ?
C0 H0B 0.9900 . ?
C0 C22 1.631(18) . ?
C22 H22A 0.9800 . ?
C22 H22B 0.9800 . ?
C22 H22C 0.9800 . ?
C1 H1A 0.9900 . ?
C1 H1B 0.9900 . ?
C1 C2 1.505(9) . ?
C2 H2A 0.9800 . ?
C2 H2B 0.9800 . ?
C2 H2C 0.9800 . ?

loop_
_geom_torsion_atom_site_label_1
_geom_torsion_atom_site_label_2
_geom_torsion_atom_site_label_3
_geom_torsion_atom_site_label_4
_geom_torsion
_geom_torsion_site_symmetry_1
_geom_torsion_site_symmetry_2
_geom_torsion_site_symmetry_3
_geom_torsion_site_symmetry_4
_geom_torsion_publ_flag
O001 C00K C00R C018 0.9(8) . . . . ?
O001 C00K C00R C01W 179.7(5) . . . . ?
O001 C00K C020 C00I -179.8(5) . . . . ?
O002 C00M C00V C01C -177.1(6) . . . . ?
O002 C00M C01N C013 -1.7(8) . . . . ?
O002 C00M C01N C01J 179.6(5) . . . . ?
O003 C010 C015 C01D 6.6(10) . . . . ?
O003 C010 C015 C02F -173.2(7) . . . . ?
O003 C010 C01B C00Y 174.3(7) . . . . ?
O004 C02B C02H C029 -179.3(6) . . . . ?
O005 C01Z C02F C015 -178.7(6) . . . . ?
O006 C00W C01G C01T 3.6(9) . . . . ?
O006 C00W C01G C027 179.1(5) . . . . ?
O007 C00Z C01W C00R -178.9(5) . . . . ?
O009 C011 C027 C01G -178.9(5) . . . . ?
O00B C00T C01C C00V -178.7(6) . . . . ?
O00B C00T C01C C01O 4.2(9) . . . . ?
O00B C00T C01J C01N -179.0(6) . . . . ?
O00C C01P C023 C01T 0.3(11) . . . . ?
O00C C01P C023 C02K 176.8(9) . . . . ?
O00D C017 C01L C026 -179.4(6) . . . . ?
O00E C01K C01Y C01Q 3.2(9) . . . . ?
O00E C01K C01Y C01U -179.0(6) . . . . ?
O00E C01K C02C C02E 179.9(6) . . . . ?
O00G C028 C02W C02J -179.8(5) . . . . ?
O00G C028 C02S C02A 179.8(4) . . . . ?
O00G C028 C02S C02P 1.9(5) . . . . ?
O00H C01V C02K C023 179.8(6) . . . . ?
C00I C00Z C01W C00R 2.1(9) . . . . ?
C00K O001 C02D C02N -177.9(5) . . . . ?
C00K C00R C018 C00Y 84.5(7) . . . . ?
C00K C00R C01W C00Z -1.0(9) . . . . ?
C00L C00W C01G C01T -178.2(5) . . . . ?
C00L C00W C01G C027 -2.7(9) . . . . ?
C00L C00X C011 O009 179.0(5) . . . . ?
C00L C00X C011 C027 -1.2(9) . . . . ?
C00L C00X C01D C015 -90.9(7) . . . . ?
C00M O002 C02X C03I 176.6(6) . . . . ?
C00M C00V C01C C00T -1.3(9) . . . . ?
C00M C00V C01C C01O 175.8(6) . . . . ?
C00N C016 C01A C00S -124.7(6) . . . . ?
C00N C016 C01A C01S 56.5(8) . . . . ?
C00O C01H C01P O00C -175.4(9) . . . . ?
C00O C01H C01P C023 1.6(9) . . . . ?
C00O C01H C01P O2 165.8(16) . . . . ?
C00O C01V C02K C023 -1.7(10) . . . . ?
C00P C00S C01A C016 -175.0(6) . . . . ?
C00P C00S C01A C01S 3.9(9) . . . . ?
C00P C00S C01E C00I -80.7(7) . . . . ?
C00R C00K C020 C00I -0.1(9) . . . . ?
C00S C00P C019 O008 178.4(6) . . . . ?
C00S C00P C019 C00Q -1.1(10) . . . . ?
C00S C01A C01S C00Q -2.3(9) . . . . ?
C00T O00B C03E C039 179.7(6) . . . . ?
C00T C01C C01O C00U 84.2(8) . . . . ?
C00T C01J C01N C00M -3.2(9) . . . . ?
C00T C01J C01N C013 178.1(6) . . . . ?
C00U C014 C02G O00A -178.4(5) . . . . ?
C00U C014 C02G C026 2.4(9) . . . . ?
C00U C017 C01L C026 2.6(9) . . . . ?
C00V C00M C01N C013 -178.0(6) . . . . ?
C00V C00M C01N C01J 3.4(9) . . . . ?
C00V C01C C01O C00U -92.8(7) . . . . ?
C00W O006 C02Y C037 177.4(6) . . . . ?
C00W C00L C00X C011 -0.9(9) . . . . ?
C00W C00L C00X C01D 175.8(5) . . . . ?
C00W C01G C01T C023 92.3(7) . . . . ?
C00W C01G C027 C011 0.7(9) . . . . ?
C00X C00L C00W O006 -179.1(5) . . . . ?
C00X C00L C00W C01G 2.9(9) . . . . ?
C00X C011 C027 C01G 1.3(9) . . . . ?
C00Y C01Z C02F C015 -2.0(10) . . . . ?
C00Z O007 C02R C03C -174.6(6) . . . . ?
C00Z C00I C01E C00S 100.4(7) . . . . ?
C00Z C00I C020 C00K 1.2(9) . . . . ?
C010 O003 C02U C03B -156.2(7) . . . . ?
C010 C015 C01D C00X 85.7(7) . . . . ?
C010 C015 C02F C01Z -1.6(10) . . . . ?
C010 O0 C3 C4 -132(5) . . . . ?
C011 O009 C02I C02L 177.2(5) . . . . ?
C011 C00X C01D C015 85.7(7) . . . . ?
C012 C00N C016 C012 -1.6(10) . . . 2_666 ?
C012 C00N C016 C01A -179.0(6) . . . . ?
C012 C016 C01A C00S 58.1(9) 2_666 . . . ?
C012 C016 C01A C01S -120.8(7) 2_666 . . . ?
C013 C01F C01M C025 179.7(6) . . . . ?
C013 C01F C02B O004 -0.7(9) . . . . ?
C013 C01F C02B C02H 178.5(6) . . . . ?
C014 C00U C017 O00D -179.7(5) . . . . ?
C014 C00U C017 C01L -1.5(9) . . . . ?
C014 C00U C01O C01C -90.8(7) . . . . ?
C015 C010 C01B C00Y -2.4(10) . . . . ?
C015 C010 O0 C3 169(4) . . . . ?
C016 C00N C012 C016 1.7(11) . . . 2_666 ?
C016 C01A C01S C00Q 176.6(6) . . . . ?
C017 O00D C02V C02Z 177.4(5) . . . . ?
C017 C00U C014 C02G -1.0(9) . . . . ?
C017 C00U C01O C01C 85.2(7) . . . . ?
C017 C01L C026 C01Q 177.6(6) . . . . ?
C017 C01L C026 C02G -1.2(9) . . . . ?
C018 C00R C01W C00Z 177.8(6) . . . . ?
C018 C00Y C01B C010 179.8(6) . . . . ?
C018 C00Y C01Z O005 -0.8(9) . . . . ?
C018 C00Y C01Z C02F -177.7(6) . . . . ?
C019 O008 C02T C035 -178.6(6) . . . . ?
C019 C00P C00S C01A -2.3(9) . . . . ?
C019 C00P C00S C01E 171.9(6) . . . . ?
C019 C00Q C01R C00O 79.9(8) . . . . ?
C019 C00Q C01S C01A -1.1(10) . . . . ?
C01A C00S C01E C00I 93.1(8) . . . . ?
C01B C00Y C018 C00R -89.2(7) . . . . ?
C01B C00Y C01Z O005 -179.8(5) . . . . ?
C01B C00Y C01Z C02F 3.3(10) . . . . ?
C01B C010 C015 C01D -176.4(5) . . . . ?
C01B C010 C015 C02F 3.7(9) . . . . ?
C01B C010 O0 C3 -34(5) . . . . ?
C01C C00T C01J C01N 0.8(10) . . . . ?
C01D C00X C011 O009 2.4(8) . . . . ?
C01D C00X C011 C027 -177.9(5) . . . . ?
C01D C015 C02F C01Z 178.5(6) . . . . ?
C01E C00I C00Z O007 2.5(9) . . . . ?
C01E C00I C00Z C01W -178.5(5) . . . . ?
C01E C00I C020 C00K 177.5(6) . . . . ?
C01E C00S C01A C016 11.4(9) . . . . ?
C01E C00S C01A C01S -169.8(6) . . . . ?
C01F C013 C01N C00M 94.1(7) . . . . ?
C01F C013 C01N C01J -87.2(7) . . . . ?
C01F C01M C025 C029 2.0(10) . . . . ?
C01F C01M C025 O1 -179.3(6) . . . . ?
C01F C02B C02H C029 1.6(10) . . . . ?
C01G C01T C023 C01P 95.8(7) . . . . ?
C01G C01T C023 C02K -80.7(8) . . . . ?
C01H C00O C01R C00Q -98.0(7) . . . . ?
C01H C00O C01V O00H -178.4(6) . . . . ?
C01H C00O C01V C02K 3.0(9) . . . . ?
C01H C01P C023 C01T -176.9(6) . . . . ?
C01H C01P C023 C02K -0.3(9) . . . . ?
C01H C01P O2 C0 -7(3) . . . . ?
C01J C00T C01C C00V 1.5(9) . . . . ?
C01J C00T C01C C01O -175.6(6) . . . . ?
C01K O00E C031 C03G -172.6(7) . . . . ?
C01K C02C C02E C02O -1.8(11) . . . . ?
C01K C02C C02E C02P 177.9(6) . . . . ?
C01L C026 C02G O00A 179.4(5) . . . . ?
C01L C026 C02G C014 -1.3(9) . . . . ?
C01M C01F C02B O004 -179.5(5) . . . . ?
C01M C01F C02B C02H -0.3(9) . . . . ?
C01M C025 C029 C02H -0.7(10) . . . . ?
C01M C025 C029 C02Q -179.7(6) . . . . ?
C01M C025 O1 C1 -3.7(10) . . . . ?
C01N C00M C00V C01C -1.1(9) . . . . ?
C01N C013 C01F C01M -97.9(7) . . . . ?
C01N C013 C01F C02B 83.3(8) . . . . ?
C01O C00U C014 C02G 175.2(5) . . . . ?
C01O C00U C017 O00D 4.3(8) . . . . ?
C01O C00U C017 C01L -177.6(5) . . . . ?
C01P O00C C034 C03O -140.9(19) . . . . ?
C01P C023 C02K C01V 0.3(9) . . . . ?
C01P O2 C0 C22 151(3) . . . . ?
C01Q C026 C02G O00A 0.6(9) . . . . ?
C01Q C026 C02G C014 179.9(6) . . . . ?
C01R C00O C01H C01P 179.5(5) . . . . ?
C01R C00O C01V O00H -0.8(8) . . . . ?
C01R C00O C01V C02K -179.5(6) . . . . ?
C01R C00Q C019 O008 2.0(9) . . . . ?
C01R C00Q C019 C00P -178.5(6) . . . . ?
C01R C00Q C01S C01A -179.9(6) . . . . ?
C01S C00Q C019 O008 -176.8(6) . . . . ?
C01S C00Q C019 C00P 2.7(9) . . . . ?
C01S C00Q C01R C00O -101.4(7) . . . . ?
C01T C01G C027 C011 176.2(6) . . . . ?
C01T C023 C02K C01V 177.0(6) . . . . ?
C01V O00H C40 C16A -103.1(17) . . . . ?
C01V O00H C40A C16 -164(3) . . . . ?
C01V C00O C01H C01P -3.0(9) . . . . ?
C01V C00O C01R C00Q 84.5(7) . . . . ?
C01W C00R C018 C00Y -94.3(7) . . . . ?
C01X C021 C01I C02J -122.1(5) . . . . ?
C01X C021 C01I C02A 56.4(7) . . . . ?
C01Y C01K C02C C02E 0.3(11) . . . . ?
C01Y C01Q C026 C01L -81.7(8) . . . . ?
C01Y C01Q C026 C02G 97.0(7) . . . . ?
C01Y C01U C02O O10 -180.0(7) . . . . ?
C01Y C01U C02O C02E -1.6(12) . . . . ?
C01Z O005 C033 C03J -176.0(6) . . . . ?
C01Z C00Y C018 C00R 91.8(7) . . . . ?
C01Z C00Y C01B C010 -1.2(9) . . . . ?
C020 C00I C00Z O007 178.8(5) . . . . ?
C020 C00I C00Z C01W -2.2(9) . . . . ?
C020 C00I C01E C00S -75.8(7) . . . . ?
C020 C00K C00R C018 -178.8(5) . . . . ?
C020 C00K C00R C01W 0.0(9) . . . . ?
C021 C01X C022 C021 -1.8(12) . . . 2_767 ?
C021 C01I C02A C02S -178.6(5) . . . . ?
C022 C01X C021 C022 1.7(11) . . . 2_767 ?
C022 C01X C021 C01I -178.7(6) . . . . ?
C022 C021 C01I C02J 57.5(8) 2_767 . . . ?
C022 C021 C01I C02A -124.0(6) 2_767 . . . ?
C023 C01P O2 C0 158.0(17) . . . . ?
C024 O00A C02G C014 8.6(9) . . . . ?
C024 O00A C02G C026 -172.1(5) . . . . ?
C025 C029 C02H C02B -1.1(10) . . . . ?
C025 C029 C02Q C02J 95.5(8) . . . . ?
C025 O1 C1 C2 -179.9(6) . . . . ?
C026 C01Q C01Y C01K 92.4(8) . . . . ?
C026 C01Q C01Y C01U -85.3(8) . . . . ?
C027 C01G C01T C023 -83.1(8) . . . . ?
C028 O00G C038 C03K 178.2(6) . . . . ?
C028 C02W C02J C01I 0.0 . . . . ?
C028 C02W C02J C02Q 173.4(4) . . . . ?
C028 C02S C02P C02E 86.8(6) . . . . ?
C02W C028 C02S C02A 0.0 . . . . ?
C02W C028 C02S C02P -177.9(4) . . . . ?
C02W C02J C01I C021 178.5(5) . . . . ?
C02W C02J C01I C02A 0.0 . . . . ?
C02W C02J C02Q C029 -78.9(6) . . . . ?
C02J C01I C02A C02S 0.0 . . . . ?
C01I C02J C02Q C029 94.3(6) . . . . ?
C01I C02A C02S C028 0.0 . . . . ?
C01I C02A C02S C02P 177.9(4) . . . . ?
C02A C02S C02P C02E -91.1(6) . . . . ?
C02S C028 C02W C02J 0.0 . . . . ?
C029 C025 O1 C1 175.1(6) . . . . ?
C02B O004 C030 C036 -179.4(6) . . . . ?
C02B C01F C01M C025 -1.4(9) . . . . ?
C02C C01K C01Y C01Q -177.1(6) . . . . ?
C02C C01K C01Y C01U 0.6(10) . . . . ?
C02C C02E C02O O10 -179.1(7) . . . . ?
C02C C02E C02O C01U 2.4(11) . . . . ?
C02C C02E C02P C02S -99.6(8) . . . . ?
C02D O001 C00K C00R 173.2(5) . . . . ?
C02D O001 C00K C020 -7.1(8) . . . . ?
C02F C015 C01D C00X -94.4(7) . . . . ?
C02G O00A C024 C032 174.2(5) . . . . ?
C02H C029 C02Q C02J -83.5(8) . . . . ?
C02I O009 C011 C00X 176.1(6) . . . . ?
C02I O009 C011 C027 -3.6(9) . . . . ?
C02O O10 C03P C41 -82.6(11) . . . . ?
C02O O10 C03Q C41A 92(2) . . . . ?
C02O C01U C01Y C01K 0.0(11) . . . . ?
C02O C01U C01Y C01Q 177.8(7) . . . . ?
C02O C02E C02P C02S 80.1(8) . . . . ?
C02P C02E C02O O10 1.2(11) . . . . ?
C02P C02E C02O C01U -177.4(7) . . . . ?
C02Q C02J C01I C021 5.4(5) . . . . ?
C02Q C02J C01I C02A -173.0(4) . . . . ?
C02Q C029 C02H C02B 178.0(6) . . . . ?
C02R O007 C00Z C00I 171.0(6) . . . . ?
C02R O007 C00Z C01W -8.0(9) . . . . ?
C02T O008 C019 C00P -9.6(9) . . . . ?
C02T O008 C019 C00Q 169.9(6) . . . . ?
C02U O003 C010 C015 166.5(6) . . . . ?
C02U O003 C010 C01B -10.3(10) . . . . ?
C02V O00D C017 C00U 179.8(5) . . . . ?
C02V O00D C017 C01L 1.7(9) . . . . ?
C02X O002 C00M C00V 1.0(9) . . . . ?
C02X O002 C00M C01N -175.1(6) . . . . ?
C02Y O006 C00W C00L 9.1(9) . . . . ?
C02Y O006 C00W C01G -172.7(6) . . . . ?
C030 O004 C02B C01F 178.3(6) . . . . ?
C030 O004 C02B C02H -0.8(9) . . . . ?
C031 O00E C01K C01Y 167.9(6) . . . . ?
C031 O00E C01K C02C -11.7(10) . . . . ?
C033 O005 C01Z C00Y 173.3(6) . . . . ?
C033 O005 C01Z C02F -9.8(9) . . . . ?
C034 O00C C01P C01H -16.3(15) . . . . ?
C034 O00C C01P C023 166.5(10) . . . . ?
C038 O00G C028 C02W -4.6(7) . . . . ?
C038 O00G C028 C02S 175.6(4) . . . . ?
C03E O00B C00T C01C 177.2(7) . . . . ?
C03E O00B C00T C01J -3.0(10) . . . . ?
C03P O10 C02O C01U 3.5(12) . . . . ?
C03P O10 C02O C02E -174.9(8) . . . . ?
C40 O00H C01V C00O 176.8(11) . . . . ?
C40 O00H C01V C02K -4.6(13) . . . . ?
C40A O00H C01V C00O 176.9(18) . . . . ?
C40A O00H C01V C02K -5(2) . . . . ?
O1 C025 C029 C02H -179.6(6) . . . . ?
O1 C025 C029 C02Q 1.4(10) . . . . ?
O0 C010 C015 C01D -20(3) . . . . ?
O0 C010 C015 C02F 161(3) . . . . ?
O0 C010 C01B C00Y -158(3) . . . . ?
C5 C6 C7 C8 -175.0(12) . . . . ?
C6 C7 C8 C9 -169.0(13) . . . . ?
C7 C8 C9 C10 -179.9(11) . . . . ?
C11 C12 C13 C14 153.4(19) . . . . ?
C12 C13 C14 C15 -167(3) . . . . ?
C13 C14 C15 C17 170.4(15) . . . . ?
C18 C19 C1A C1B -175(2) . . . . ?
C19 C1A C1B C1C 166(2) . . . . ?
C1A C1B C1C C1D 167(3) . . . . ?
C20 C1E C1F C19A 94(3) . . . . ?
C1E C1F C19A C18A -178(2) . . . . ?
C21 C20 C1E C1F 168(2) . . . . ?
C03Q O10 C02O C01U -33.8(16) . . . . ?
C03Q O10 C02O C02E 147.8(13) . . . . ?
O2 C01P C023 C01T 17.3(15) . . . . ?
O2 C01P C023 C02K -166.2(14) . . . . ?
